data_4309277
loop_
_publ_author_name
'Nicole E. Chakov'
'M\`onica Soler'
'Wolfgang Wernsdorfer'
'Khalil A. Abboud'
'George Christou'

_publ_section_title
;
Single-Molecule Magnets: Structural Characterization, Magnetic
Properties, and 19F NMR Spectroscopy of a Mn12 Family Spanning Three
Oxidation Levels
;
_journal_name_full 'Inorganic Chemistry'
_journal_page_first 5304
_journal_page_last 5321
_journal_paper_doi 10.1021/ic050379w
_journal_volume 44
_journal_year 2005
_chemical_formula_sum 'C115 H14 Cl6 F80 Mn12 O48'
_chemical_formula_weight 4555.24
_chemical_name_systematic
; 
 ? 
;
_space_group_IT_number 2
_symmetry_cell_setting triclinic
_symmetry_space_group_name_Hall '-P 1'
_symmetry_space_group_name_H-M 'P -1'
_atom_sites_solution_hydrogens geom
_atom_sites_solution_primary direct
_atom_sites_solution_secondary difmap
_audit_creation_method SHELXL-97
_cell_angle_alpha 70.073(2)
_cell_angle_beta 72.616(2)
_cell_angle_gamma 73.364(3)
_cell_formula_units_Z 2
_cell_length_a 18.519(4)
_cell_length_b 18.895(4)
_cell_length_c 26.169(5)
_cell_measurement_reflns_used 85
_cell_measurement_temperature 193(2)
_cell_measurement_theta_max 28.0
_cell_measurement_theta_min 2.0
_cell_volume 8040(3)
_computing_cell_refinement 'Bruker SMART & SAINT (Bruker 1998)'
_computing_data_collection 'Bruker SMART (Bruker 1998)'
_computing_data_reduction 'Bruker SHELXTL (Bruker 2000)'
_computing_molecular_graphics 'Bruker SHELXTL'
_computing_publication_material 'Bruker SHELXTL'
_computing_structure_refinement 'Bruker SHELXTL'
_computing_structure_solution 'Bruker SHELXTL'
_diffrn_ambient_temperature 193(2)
_diffrn_measured_fraction_theta_full 0.974
_diffrn_measured_fraction_theta_max 0.974
_diffrn_measurement_device_type 'SMART CCD area detector'
_diffrn_measurement_method '\w scans'
_diffrn_radiation_monochromator graphite
_diffrn_radiation_source 'normal-focus sealed tube'
_diffrn_radiation_type MoK\a
_diffrn_radiation_wavelength 0.71073
_diffrn_reflns_av_R_equivalents 0.0620
_diffrn_reflns_av_sigmaI/netI 0.1433
_diffrn_reflns_limit_h_max 19
_diffrn_reflns_limit_h_min -19
_diffrn_reflns_limit_k_max 20
_diffrn_reflns_limit_k_min -20
_diffrn_reflns_limit_l_max 28
_diffrn_reflns_limit_l_min -28
_diffrn_reflns_number 39117
_diffrn_reflns_theta_full 22.50
_diffrn_reflns_theta_max 22.50
_diffrn_reflns_theta_min 3.31
_diffrn_standards_decay_% 0
_diffrn_standards_number 0
_exptl_absorpt_coefficient_mu 1.177
_exptl_absorpt_correction_T_max 0.9143
_exptl_absorpt_correction_T_min 0.7961
_exptl_absorpt_correction_type integration
_exptl_absorpt_process_details 'based on measured indexed crystal faces, SHELXTL (Bruker 1998)'
_exptl_crystal_colour brown
_exptl_crystal_density_diffrn 1.882
_exptl_crystal_density_meas 0
_exptl_crystal_density_method 'not measured'
_exptl_crystal_description needles
_exptl_crystal_F_000 4420
_exptl_crystal_size_max 0.21
_exptl_crystal_size_mid 0.16
_exptl_crystal_size_min 0.08
_refine_diff_density_max 1.211
_refine_diff_density_min -0.702
_refine_diff_density_rms 0.121
_refine_ls_extinction_method none
_refine_ls_goodness_of_fit_ref 1.117
_refine_ls_hydrogen_treatment mixed
_refine_ls_matrix_type full
_refine_ls_number_parameters 2266
_refine_ls_number_reflns 20472
_refine_ls_number_restraints 1681
_refine_ls_restrained_S_all 1.085
_refine_ls_R_factor_all 0.1499
_refine_ls_R_factor_gt 0.0880
_refine_ls_shift/su_max 0.021
_refine_ls_shift/su_mean 0.000
_refine_ls_structure_factor_coef Fsqd
_refine_ls_weighting_details 'calc w=1/[\s^2^(Fo^2^)+(0.1000P)^2^] where P=(Fo^2^+2Fc^2^)/3'
_refine_ls_weighting_scheme calc
_refine_ls_wR_factor_gt 0.2179
_refine_ls_wR_factor_ref 0.2379
_reflns_number_gt 10424
_reflns_number_total 20472
_reflns_threshold_expression >2sigma(I)
_cod_data_source_file ic050379wsi20050314_034555_1.cif
_cod_data_source_block ms02
_cod_depositor_comments
;
The following automatic conversions were performed:
'_symmetry_cell_setting' value 'Triclinic' changed to 'triclinic'
according to '/home/saulius/struct/CIF-dictionaries/cif_core.dic'
dictionary named 'cif_core.dic' version 2.4.1 from 2010-06-29.

Automatic conversion script
Id: cif_fix_enum 1527 2010-12-29 10:47:43Z saulius 
;
_cod_database_code 4309277

loop_
_symmetry_equiv_pos_as_xyz
'x, y, z'
'-x, -y, -z'

loop_
_atom_site_label
_atom_site_type_symbol
_atom_site_fract_x
_atom_site_fract_y
_atom_site_fract_z
_atom_site_U_iso_or_equiv
_atom_site_adp_type
_atom_site_occupancy
_atom_site_symmetry_multiplicity
_atom_site_calc_flag
_atom_site_refinement_flags
_atom_site_disorder_assembly
_atom_site_disorder_group
Mn1 Mn 0.89120(11) 0.57201(10) 0.32379(7) 0.0533(5) Uani 1 1 d . . .
Mn2 Mn 0.78143(10) 0.62141(9) 0.25949(6) 0.0402(4) Uani 1 1 d . . .
Mn3 Mn 0.65912(9) 0.67309(9) 0.19552(6) 0.0350(4) Uani 1 1 d . . .
Mn4 Mn 0.55053(9) 0.72443(9) 0.12926(6) 0.0370(4) Uani 1 1 d . . .
Mn5 Mn 0.90148(9) 0.73257(9) 0.06482(6) 0.0377(4) Uani 1 1 d . . .
Mn6 Mn 0.78803(9) 0.74401(9) 0.16112(6) 0.0346(4) Uani 1 1 d . . .
Mn7 Mn 0.66785(10) 0.75863(9) 0.26213(6) 0.0416(5) Uani 1 1 d . . .
Mn8 Mn 0.55418(11) 0.76975(12) 0.35896(7) 0.0600(6) Uani 1 1 d . . .
Mn9 Mn 0.96653(9) 0.64107(9) 0.18513(6) 0.0411(4) Uani 1 1 d . . .
Mn10 Mn 0.72925(9) 0.72777(9) 0.05245(6) 0.0332(4) Uani 1 1 d . . .
Mn11 Mn 0.72309(11) 0.66640(10) 0.38756(7) 0.0528(5) Uani 1 1 d . . .
Mn12 Mn 0.48375(10) 0.77309(11) 0.25187(7) 0.0529(5) Uani 1 1 d . . .
O1 O 0.8886(4) 0.6060(4) 0.2464(3) 0.049(2) Uani 1 1 d . . .
O2 O 0.7841(4) 0.6087(4) 0.3328(3) 0.054(2) Uani 1 1 d . . .
O3 O 0.7700(4) 0.6423(3) 0.1847(2) 0.0349(17) Uani 1 1 d . . .
O4 O 0.6713(4) 0.6545(4) 0.2691(2) 0.0403(18) Uani 1 1 d . . .
O5 O 0.6583(4) 0.6945(4) 0.1200(2) 0.0355(17) Uani 1 1 d . . .
O6 O 0.5538(4) 0.7187(4) 0.2030(2) 0.0383(18) Uani 1 1 d . . .
O7 O 0.7932(4) 0.7531(4) 0.0858(2) 0.0352(17) Uani 1 1 d . . .
O8 O 0.8939(4) 0.7028(4) 0.1433(2) 0.0346(17) Uani 1 1 d . . .
O9 O 0.6791(4) 0.7714(4) 0.1843(3) 0.0388(18) Uani 1 1 d . . .
O10 O 0.7775(4) 0.7291(3) 0.2390(2) 0.0365(17) Uani 1 1 d . . .
O11 O 0.6635(4) 0.7384(4) 0.3379(3) 0.0453(19) Uani 1 1 d . . .
O12 O 0.5611(4) 0.7748(4) 0.2835(3) 0.053(2) Uani 1 1 d . . .
O13 O 0.8781(5) 0.4627(4) 0.3202(3) 0.066(2) Uani 1 1 d . . .
O14 O 1.0026(6) 0.5301(5) 0.3138(4) 0.075(3) Uani 1 1 d . A .
O15 O 0.8849(5) 0.5269(6) 0.4029(4) 0.077(3) Uani 1 1 d . B .
O16 O 0.9133(5) 0.6815(5) 0.3224(3) 0.053(2) Uani 1 1 d . . .
O17 O 0.7840(4) 0.5151(4) 0.2713(3) 0.0466(19) Uani 1 1 d . . .
O18 O 0.6372(4) 0.5721(4) 0.2147(3) 0.0391(18) Uani 1 1 d . . .
O19 O 0.5482(4) 0.6014(4) 0.1620(3) 0.0435(19) Uani 1 1 d . . .
O20 O 0.5485(4) 0.7196(4) 0.0561(3) 0.0369(17) Uani 1 1 d . . .
O21 O 0.4396(4) 0.7526(4) 0.1407(3) 0.047(2) Uani 1 1 d . . .
O22 O 0.5538(4) 0.8453(4) 0.1001(3) 0.0424(18) Uani 1 1 d . . .
O23 O 0.9019(4) 0.8458(4) 0.0681(3) 0.0419(18) Uani 1 1 d . . .
O24 O 0.9053(4) 0.7763(4) -0.0147(3) 0.0452(19) Uani 1 1 d . . .
O25 O 1.0133(4) 0.7108(4) 0.0454(3) 0.0477(19) Uani 1 1 d . . .
O26 O 0.9119(4) 0.6139(4) 0.0691(3) 0.0436(19) Uani 1 1 d . . .
O27 O 0.8050(4) 0.8458(4) 0.1447(3) 0.0426(18) Uani 1 1 d . . .
O28 O 0.6690(4) 0.8647(4) 0.2491(3) 0.0472(19) Uani 1 1 d . . .
O29 O 0.5740(5) 0.8894(5) 0.3216(3) 0.064(2) Uani 1 1 d . . .
O30 O 0.4441(6) 0.8083(7) 0.3766(4) 0.106(4) Uani 1 1 d . . .
O31 O 0.5505(5) 0.7745(5) 0.4314(3) 0.069(3) Uani 1 1 d . . .
O32 O 0.5380(6) 0.6478(6) 0.3890(3) 0.076(3) Uani 1 1 d . . .
O33 O 0.9875(5) 0.5434(4) 0.1505(3) 0.061(2) Uani 1 1 d . . .
O34 O 1.0539(4) 0.6763(4) 0.1251(3) 0.049(2) Uani 1 1 d . . .
O35 O 1.0505(4) 0.5762(5) 0.2217(3) 0.059(2) Uani 1 1 d . A .
O36 O 0.9717(5) 0.7353(4) 0.2126(3) 0.063(2) Uani 1 1 d . . .
O37 O 0.7959(4) 0.6131(4) 0.0570(3) 0.0424(19) Uani 1 1 d . . .
O38 O 0.7909(4) 0.7660(4) -0.0228(3) 0.0423(18) Uani 1 1 d . . .
O39 O 0.6741(4) 0.6982(4) 0.0123(3) 0.0366(17) Uani 1 1 d . . .
O40 O 0.6644(4) 0.8451(4) 0.0356(3) 0.0464(19) Uani 1 1 d . . .
O41 O 0.4947(6) 0.8868(5) 0.1918(3) 0.091(3) Uani 1 1 d . . .
O42 O 0.4048(5) 0.8364(6) 0.2964(4) 0.093(3) Uani 1 1 d . . .
O43 O 0.3943(5) 0.7781(5) 0.2235(3) 0.071(3) Uani 1 1 d . . .
O44 O 0.4506(5) 0.6698(5) 0.3161(3) 0.068(3) Uani 1 1 d . . .
O45 O 0.8000(5) 0.7335(4) 0.3683(3) 0.062(2) Uani 1 1 d . . .
O46 O 0.7774(7) 0.5917(6) 0.4451(3) 0.079(3) Uani 1 1 d . B .
O47 O 0.6703(7) 0.7255(6) 0.4463(3) 0.076(3) Uani 1 1 d . . .
O48 O 0.6442(6) 0.5995(5) 0.4217(4) 0.078(3) Uani 1 1 d . . .
C1 C 0.8303(8) 0.4586(7) 0.2958(5) 0.057(3) Uani 1 1 d U . .
C2 C 0.8303(8) 0.3784(6) 0.2967(5) 0.052(3) Uani 1 1 d U . .
C3 C 0.7609(8) 0.3557(6) 0.3095(5) 0.049(3) Uani 1 1 d U . .
C4 C 0.7580(9) 0.2816(7) 0.3123(6) 0.071(3) Uani 1 1 d U . .
C5 C 0.8244(12) 0.2303(8) 0.3039(7) 0.089(4) Uani 1 1 d U . .
C6 C 0.8952(11) 0.2520(9) 0.2890(7) 0.093(4) Uani 1 1 d U . .
C7 C 0.8955(10) 0.3263(9) 0.2855(7) 0.089(4) Uani 1 1 d U . .
C8 C 1.0553(9) 0.5358(7) 0.2687(7) 0.068(4) Uani 1 1 d U . .
C9 C 1.1247(8) 0.4972(10) 0.2935(7) 0.085(17) Uiso 0.30 1 d PGU A 1
C10 C 1.1668(8) 0.4375(9) 0.2703(7) 0.134(16) Uiso 0.30 1 d PGU A 1
C11 C 1.2409(8) 0.4018(8) 0.2786(6) 0.198(13) Uiso 0.30 1 d PGU A 1
C12 C 1.2729(7) 0.4259(8) 0.3100(6) 0.066(12) Uiso 0.30 1 d PGU A 1
C13 C 1.2307(8) 0.4856(8) 0.3332(6) 0.12(2) Uiso 0.30 1 d PGU A 1
C14 C 1.1566(8) 0.5213(9) 0.3250(7) 0.023(7) Uiso 0.30 1 d PGU A 1
F6 F 1.1363(11) 0.4145(13) 0.2402(9) 0.112(5) Uiso 0.30 1 d PGU A 1
F7 F 1.2813(10) 0.3446(10) 0.2564(8) 0.112(5) Uiso 0.30 1 d PGU A 1
F8 F 1.3438(8) 0.3917(11) 0.3179(9) 0.112(5) Uiso 0.30 1 d PGU A 1
F9 F 1.2612(11) 0.5086(11) 0.3633(8) 0.112(5) Uiso 0.30 1 d PGU A 1
F10 F 1.1162(11) 0.5785(11) 0.3472(9) 0.112(5) Uiso 0.30 1 d PGU A 1
C9A C 1.1421(4) 0.4896(5) 0.2661(4) 0.091(5) Uani 0.70 1 d PGU A 2
C10A C 1.1552(5) 0.4106(5) 0.2907(5) 0.155(10) Uiso 0.70 1 d PGU A 2
C11A C 1.2302(5) 0.3689(4) 0.2917(4) 0.329(13) Uani 0.70 1 d PGU A 2
C12A C 1.2920(4) 0.4061(5) 0.2682(3) 0.173(9) Uani 0.70 1 d PGU A 2
C13A C 1.2789(4) 0.4851(5) 0.2436(3) 0.151(7) Uani 0.70 1 d PGU A 2
C14A C 1.2039(4) 0.5269(4) 0.2426(3) 0.119(8) Uani 0.70 1 d PGU A 2
F6B F 1.0971(6) 0.3732(6) 0.3151(6) 0.299(16) Uani 0.70 1 d PGU A 2
F7B F 1.2462(7) 0.2946(4) 0.3147(6) 0.277(12) Uani 0.70 1 d PGU A 2
F8B F 1.3611(5) 0.3617(6) 0.2721(5) 0.195(8) Uani 0.70 1 d PGU A 2
F9B F 1.3515(5) 0.5473(6) 0.2239(5) 0.209(8) Uani 0.70 1 d PGU A 2
F10B F 1.1944(5) 0.5980(4) 0.2177(4) 0.139(5) Uani 0.70 1 d PGU A 2
C15 C 0.8341(11) 0.5392(11) 0.4434(8) 0.086(6) Uani 1 1 d U . .
C16 C 0.8424(6) 0.5055(9) 0.5054(4) 0.048(7) Uiso 0.464(8) 1 d PGU B 3
C17 C 0.9166(6) 0.4837(7) 0.5150(3) 0.091(10) Uani 0.464(8) 1 d PGU B 3
C18 C 0.9281(6) 0.4460(6) 0.5686(3) 0.121(13) Uani 0.464(8) 1 d PGU B 3
C19 C 0.8654(6) 0.4302(6) 0.6127(3) 0.145(16) Uani 0.464(8) 1 d PGU B 3
C20 C 0.7912(5) 0.4521(8) 0.6031(4) 0.151(16) Uani 0.464(8) 1 d PGU B 3
C21 C 0.7797(5) 0.4898(10) 0.5495(5) 0.24(3) Uani 0.464(8) 1 d PGU B 3
F11 F 0.9754(6) 0.4957(10) 0.4780(4) 0.153(9) Uani 0.536(8) 1 d PGU . 3
F12 F 0.9998(6) 0.4176(10) 0.5804(5) 0.188(11) Uani 0.536(8) 1 d PGU B 3
F13 F 0.8652(8) 0.3960(9) 0.6665(3) 0.166(10) Uani 0.536(8) 1 d PGU B 3
F14 F 0.7276(6) 0.4306(11) 0.6466(6) 0.242(17) Uani 0.536(8) 1 d PGU B 3
C16A C 0.8416(8) 0.4596(8) 0.4942(6) 0.078(8) Uiso 0.536(8) 1 d PGU B 4
C17A C 0.9093(7) 0.4043(7) 0.4988(4) 0.106(9) Uani 0.536(8) 1 d PGU B 4
C18A C 0.9092(7) 0.3383(7) 0.5436(5) 0.179(19) Uani 0.536(8) 1 d PGU B 4
C19A C 0.8415(7) 0.3276(7) 0.5838(4) 0.23(3) Uani 0.536(8) 1 d PGU B 4
C20A C 0.7738(7) 0.3829(9) 0.5791(5) 0.150(14) Uani 0.536(8) 1 d PGU B 4
C21A C 0.7739(7) 0.4489(9) 0.5343(6) 0.28(3) Uani 0.536(8) 1 d PGU B 4
F11B F 0.9770(8) 0.4093(10) 0.4637(5) 0.140(9) Uani 0.464(8) 1 d PGU B 4
F12B F 0.9736(8) 0.2852(9) 0.5528(7) 0.211(14) Uani 0.464(8) 1 d PGU B 4
F13B F 0.8459(10) 0.2578(9) 0.6278(6) 0.191(11) Uani 0.464(8) 1 d PGU B 4
F14B F 0.7179(7) 0.3575(13) 0.6123(7) 0.206(14) Uani 0.464(8) 1 d PGU B 4
C22 C 0.8696(9) 0.7336(7) 0.3418(5) 0.047(3) Uani 1 1 d U . .
C23 C 0.8969(8) 0.8025(8) 0.3362(5) 0.065(3) Uani 1 1 d U . .
C24 C 0.9672(10) 0.8031(11) 0.3391(7) 0.096(4) Uani 1 1 d U . .
C25 C 0.9915(10) 0.8670(12) 0.3352(8) 0.110(5) Uani 1 1 d U . .
C26 C 0.9395(12) 0.9345(12) 0.3300(7) 0.107(5) Uani 1 1 d U . .
C27 C 0.8698(11) 0.9387(10) 0.3277(7) 0.097(4) Uani 1 1 d U . .
C28 C 0.8488(11) 0.8748(9) 0.3276(6) 0.084(4) Uani 1 1 d U . .
C29 C 0.5874(7) 0.5575(6) 0.1963(4) 0.044(3) Uani 1 1 d U . .
C30 C 0.5768(6) 0.4746(6) 0.2209(4) 0.038(2) Uani 1 1 d U . .
C31 C 0.5499(7) 0.4446(7) 0.2762(5) 0.053(3) Uani 1 1 d U . .
C32 C 0.5352(7) 0.3702(7) 0.2978(5) 0.059(3) Uani 1 1 d U . .
C33 C 0.5468(8) 0.3271(7) 0.2621(5) 0.060(3) Uani 1 1 d U . .
C34 C 0.5713(6) 0.3583(6) 0.2049(4) 0.045(3) Uani 1 1 d U . .
C35 C 0.5855(6) 0.4309(6) 0.1853(4) 0.045(3) Uani 1 1 d U . .
C36 C 0.6030(7) 0.6994(5) 0.0200(4) 0.033(2) Uani 1 1 d U . .
C37 C 0.5822(7) 0.6731(6) -0.0229(5) 0.045(3) Uani 1 1 d U . .
C38 C 0.6224(7) 0.6835(8) -0.0750(5) 0.064(3) Uani 1 1 d U . .
C39 C 0.6071(10) 0.6528(10) -0.1126(7) 0.095(4) Uani 1 1 d U . .
C40 C 0.5504(11) 0.6084(11) -0.0918(9) 0.108(4) Uani 1 1 d U . .
C41 C 0.5084(10) 0.6007(8) -0.0406(8) 0.088(4) Uani 1 1 d U . .
C42 C 0.5246(8) 0.6306(8) -0.0060(7) 0.075(4) Uani 1 1 d U . .
C43 C 0.3870(7) 0.7736(7) 0.1790(6) 0.050(3) Uani 1 1 d U . .
C44 C 0.3053(7) 0.7993(7) 0.1718(5) 0.051(3) Uani 1 1 d U . .
C45 C 0.2892(8) 0.8525(9) 0.1233(6) 0.074(4) Uani 1 1 d U . .
C46 C 0.2128(10) 0.8795(10) 0.1149(7) 0.092(4) Uani 1 1 d U . .
C47 C 0.1561(9) 0.8481(10) 0.1571(7) 0.086(4) Uani 1 1 d U . .
C48 C 0.1710(9) 0.7963(10) 0.2050(7) 0.089(4) Uani 1 1 d U . .
C49 C 0.2436(8) 0.7749(9) 0.2107(6) 0.074(4) Uani 1 1 d U . .
C50 C 0.6061(7) 0.8766(6) 0.0638(5) 0.038(3) Uani 1 1 d U . .
C51 C 0.5950(6) 0.9624(6) 0.0556(4) 0.037(2) Uani 1 1 d U . .
C52 C 0.6571(7) 0.9951(6) 0.0486(4) 0.046(3) Uani 1 1 d U . .
C53 C 0.6455(7) 1.0711(6) 0.0444(5) 0.047(3) Uani 1 1 d U . .
C54 C 0.5741(7) 1.1177(7) 0.0452(5) 0.050(3) Uani 1 1 d U . .
C55 C 0.5125(7) 1.0880(7) 0.0524(5) 0.053(3) Uani 1 1 d U . .
C56 C 0.5238(6) 1.0108(6) 0.0568(4) 0.040(2) Uani 1 1 d U . .
C57 C 0.8576(7) 0.8741(6) 0.1052(5) 0.043(3) Uani 1 1 d U . .
C58 C 0.8693(6) 0.9506(6) 0.1045(5) 0.045(3) Uani 1 1 d U . .
C59 C 0.8622(8) 0.9689(8) 0.1538(6) 0.073(4) Uani 1 1 d U . .
C60 C 0.8763(9) 1.0372(9) 0.1520(8) 0.090(4) Uani 1 1 d U . .
C61 C 0.8936(10) 1.0908(9) 0.1005(9) 0.101(5) Uani 1 1 d U . .
C62 C 0.9013(8) 1.0738(8) 0.0546(8) 0.086(4) Uani 1 1 d U . .
C63 C 0.8881(7) 1.0059(7) 0.0542(6) 0.062(3) Uani 1 1 d U . .
C64 C 0.8536(7) 0.7882(6) -0.0403(4) 0.040(3) Uani 1 1 d U . .
C65 C 0.8716(8) 0.8303(8) -0.1014(5) 0.074(4) Uani 1 1 d U . .
C66 C 0.9093(8) 0.8885(7) -0.1241(5) 0.065(3) Uani 1 1 d U . .
C67 C 0.9183(9) 0.9337(10) -0.1780(7) 0.100(5) Uani 1 1 d U . .
C68 C 0.9012(13) 0.9067(14) -0.2151(8) 0.155(9) Uani 1 1 d U . .
C69 C 0.8706(10) 0.8382(12) -0.1991(7) 0.109(5) Uani 1 1 d U . .
C70 C 0.8579(9) 0.8019(9) -0.1401(6) 0.085(4) Uani 1 1 d U . .
C71 C 1.0638(7) 0.6951(6) 0.0719(5) 0.045(3) Uani 1 1 d U . .
C72 C 1.1439(6) 0.6980(6) 0.0393(4) 0.037(2) Uani 1 1 d U . .
C73 C 1.1997(6) 0.7119(6) 0.0586(5) 0.046(3) Uani 1 1 d U . .
C74 C 1.2730(7) 0.7152(7) 0.0276(5) 0.052(3) Uani 1 1 d U . .
C75 C 1.2937(7) 0.7080(7) -0.0256(5) 0.051(3) Uani 1 1 d U . .
C76 C 1.2404(7) 0.6953(7) -0.0464(5) 0.050(3) Uani 1 1 d U . .
C77 C 1.1686(6) 0.6891(6) -0.0149(4) 0.040(2) Uani 1 1 d U . .
C78 C 0.8593(8) 0.5827(6) 0.0698(4) 0.045(3) Uani 1 1 d U . .
C79 C 0.8767(6) 0.4933(6) 0.0927(4) 0.040(2) Uani 1 1 d U . .
C80 C 0.9488(8) 0.4504(7) 0.0838(5) 0.051(3) Uani 1 1 d U . .
C81 C 0.9648(9) 0.3715(8) 0.1064(6) 0.072(3) Uani 1 1 d U . .
C82 C 0.9086(11) 0.3341(8) 0.1385(6) 0.079(3) Uani 1 1 d U . .
C83 C 0.8333(9) 0.3768(7) 0.1499(5) 0.063(3) Uani 1 1 d U . .
C84 C 0.8162(8) 0.4566(6) 0.1274(4) 0.047(3) Uani 1 1 d U . .
C85 C 0.6277(8) 0.9051(7) 0.2814(6) 0.055(3) Uani 1 1 d U . .
C86 C 0.6437(7) 0.9850(6) 0.2650(5) 0.056(3) Uani 1 1 d U . .
C87 C 0.6647(8) 1.0288(7) 0.2099(5) 0.065(3) Uani 1 1 d U . .
C88 C 0.6836(8) 1.0985(7) 0.1968(5) 0.070(4) Uani 1 1 d U . .
C89 C 0.6820(9) 1.1301(8) 0.2377(6) 0.080(4) Uani 1 1 d U . .
C90 C 0.6619(8) 1.0865(7) 0.2938(6) 0.065(3) Uani 1 1 d U . .
C91 C 0.6455(8) 1.0161(8) 0.3065(6) 0.070(4) Uani 1 1 d U . .
C92 C 0.3998(11) 0.8398(10) 0.3436(9) 0.106(5) Uiso 1 1 d U . .
C93 C 0.3320(14) 0.9152(14) 0.3540(8) 0.212(10) Uani 1 1 d GU . .
C94 C 0.3435(14) 0.9828(18) 0.3573(11) 0.247(14) Uani 1 1 d GU . .
C95 C 0.280(2) 1.0402(13) 0.3696(12) 0.37(2) Uani 1 1 d GU . .
C96 C 0.2058(16) 1.0299(16) 0.3786(11) 0.265(13) Uani 1 1 d GU . .
C97 C 0.1942(12) 0.962(2) 0.3752(10) 0.330(18) Uani 1 1 d GU . .
C98 C 0.2574(17) 0.9049(15) 0.3629(8) 0.248(12) Uani 1 1 d GU . .
C99 C 0.6031(11) 0.7622(8) 0.4571(6) 0.066(4) Uani 1 1 d U . .
C100 C 0.5806(8) 0.7974(7) 0.5040(5) 0.063(3) Uani 1 1 d U . .
C101 C 0.6116(9) 0.7683(8) 0.5491(5) 0.072(3) Uani 1 1 d U . .
C102 C 0.5883(11) 0.8008(9) 0.5927(5) 0.085(4) Uani 1 1 d U . .
C103 C 0.5390(11) 0.8625(9) 0.5909(5) 0.081(4) Uani 1 1 d U . .
C104 C 0.5005(10) 0.8967(9) 0.5495(6) 0.084(4) Uani 1 1 d U . .
C105 C 0.5195(10) 0.8651(8) 0.5034(5) 0.077(4) Uani 1 1 d U . .
C106 C 0.5890(11) 0.5909(9) 0.4109(6) 0.073(4) Uani 1 1 d U . .
C107 C 0.5770(10) 0.5094(9) 0.4226(5) 0.074(3) Uani 1 1 d U . .
C108 C 0.5114(11) 0.4885(11) 0.4334(6) 0.094(4) Uani 1 1 d U . .
C109 C 0.4976(11) 0.4157(11) 0.4482(5) 0.088(3) Uani 1 1 d U . .
C110 C 0.5651(14) 0.3577(11) 0.4498(7) 0.109(4) Uani 1 1 d U . .
C111 C 0.6321(12) 0.3720(10) 0.4410(6) 0.096(4) Uani 1 1 d U . .
C112 C 0.6426(11) 0.4520(10) 0.4269(6) 0.085(4) Uani 1 1 d U . .
F1 F 0.6947(4) 0.4014(4) 0.3209(3) 0.0670(19) Uani 1 1 d U . .
F2 F 0.6896(6) 0.2610(4) 0.3276(4) 0.109(3) Uani 1 1 d U . .
F3 F 0.8259(7) 0.1586(5) 0.3046(5) 0.143(4) Uani 1 1 d U . .
F4 F 0.9599(7) 0.2025(6) 0.2775(6) 0.162(5) Uani 1 1 d U . .
F5 F 0.9642(5) 0.3495(5) 0.2689(5) 0.131(4) Uani 1 1 d U . .
F15 F 0.7104(7) 0.5046(10) 0.5345(7) 0.275(10) Uani 1 1 d U . .
F16 F 1.0181(5) 0.7352(6) 0.3460(5) 0.126(4) Uani 1 1 d U . .
F17 F 1.0656(6) 0.8623(8) 0.3365(7) 0.203(6) Uani 1 1 d U . .
F18 F 0.9644(7) 0.9989(7) 0.3268(5) 0.176(5) Uani 1 1 d U . .
F19 F 0.8191(7) 1.0091(5) 0.3215(5) 0.141(4) Uani 1 1 d U . .
F20 F 0.7763(7) 0.8849(5) 0.3253(5) 0.136(4) Uani 1 1 d U . .
F21 F 0.5368(4) 0.4869(4) 0.3110(2) 0.074(2) Uani 1 1 d U . .
F22 F 0.5100(5) 0.3425(4) 0.3519(3) 0.096(3) Uani 1 1 d U . .
F23 F 0.5341(5) 0.2559(4) 0.2830(3) 0.088(2) Uani 1 1 d U . .
F24 F 0.5822(4) 0.3150(3) 0.1720(3) 0.0617(18) Uani 1 1 d U . .
F25 F 0.6081(4) 0.4575(3) 0.1304(2) 0.0581(18) Uani 1 1 d U . .
F26 F 0.6780(5) 0.7229(5) -0.0956(3) 0.090(2) Uani 1 1 d U . .
F27 F 0.6485(7) 0.6622(7) -0.1635(4) 0.158(4) Uani 1 1 d U . .
F28 F 0.5402(7) 0.5811(6) -0.1301(5) 0.157(4) Uani 1 1 d U . .
F29 F 0.4513(6) 0.5638(5) -0.0243(5) 0.135(4) Uani 1 1 d U . .
F30 F 0.4814(5) 0.6175(5) 0.0479(4) 0.095(2) Uani 1 1 d U . .
F31 F 0.3466(5) 0.8815(5) 0.0819(3) 0.110(3) Uani 1 1 d U . .
F32 F 0.2011(6) 0.9333(7) 0.0681(4) 0.164(5) Uani 1 1 d U . .
F33 F 0.0837(5) 0.8742(7) 0.1484(4) 0.133(4) Uani 1 1 d U . .
F34 F 0.1117(5) 0.7673(7) 0.2420(4) 0.151(4) Uani 1 1 d U . .
F35 F 0.2566(5) 0.7202(7) 0.2580(4) 0.139(4) Uani 1 1 d U . .
F36 F 0.7292(4) 0.9517(4) 0.0464(3) 0.0631(18) Uani 1 1 d U . .
F37 F 0.7072(4) 1.1031(4) 0.0375(3) 0.073(2) Uani 1 1 d U . .
F38 F 0.5628(4) 1.1933(4) 0.0411(3) 0.077(2) Uani 1 1 d U . .
F39 F 0.4416(4) 1.1333(4) 0.0527(3) 0.0691(19) Uani 1 1 d U . .
F40 F 0.4605(3) 0.9836(3) 0.0628(3) 0.0568(17) Uani 1 1 d U . .
F41 F 0.8444(5) 0.9191(4) 0.2034(3) 0.083(2) Uani 1 1 d U . .
F42 F 0.8666(5) 1.0533(5) 0.2010(4) 0.118(3) Uani 1 1 d U . .
F43 F 0.9006(6) 1.1603(5) 0.0987(5) 0.146(4) Uani 1 1 d U . .
F44 F 0.9159(5) 1.1271(4) 0.0038(4) 0.122(3) Uani 1 1 d U . .
F45 F 0.8957(4) 0.9926(4) 0.0065(3) 0.076(2) Uani 1 1 d U . .
F46 F 0.9261(5) 0.9167(5) -0.0881(4) 0.110(3) Uani 1 1 d U . .
F47 F 0.9554(7) 0.9895(6) -0.1974(4) 0.147(4) Uani 1 1 d U . .
F48 F 0.9183(7) 0.9389(8) -0.2696(4) 0.193(6) Uani 1 1 d U . .
F49 F 0.8508(7) 0.8112(8) -0.2320(4) 0.171(5) Uani 1 1 d U . .
F50 F 0.8231(5) 0.7420(6) -0.1237(3) 0.110(3) Uani 1 1 d U . .
F51 F 1.1827(4) 0.7199(4) 0.1100(3) 0.069(2) Uani 1 1 d U . .
F52 F 1.3232(4) 0.7295(4) 0.0490(3) 0.078(2) Uani 1 1 d U . .
F53 F 1.3648(4) 0.7143(4) -0.0569(3) 0.071(2) Uani 1 1 d U . .
F54 F 1.2612(4) 0.6846(4) -0.0967(3) 0.077(2) Uani 1 1 d U . .
F55 F 1.1210(4) 0.6708(4) -0.0355(2) 0.0651(19) Uani 1 1 d U . .
F56 F 1.0104(4) 0.4821(4) 0.0527(3) 0.071(2) Uani 1 1 d U . .
F57 F 1.0368(5) 0.3298(5) 0.0953(4) 0.113(3) Uani 1 1 d U . .
F58 F 0.9216(7) 0.2581(4) 0.1608(4) 0.130(4) Uani 1 1 d U . .
F59 F 0.7736(5) 0.3418(4) 0.1846(3) 0.096(3) Uani 1 1 d U . .
F60 F 0.7442(4) 0.4934(4) 0.1404(3) 0.0613(18) Uani 1 1 d U . .
F61 F 0.6645(4) 1.0033(4) 0.1686(3) 0.077(2) Uani 1 1 d U . .
F62 F 0.7004(5) 1.1404(4) 0.1421(3) 0.091(2) Uani 1 1 d U . .
F63 F 0.7014(5) 1.1964(4) 0.2249(3) 0.095(3) Uani 1 1 d U . .
F64 F 0.6600(5) 1.1158(4) 0.3336(3) 0.103(3) Uani 1 1 d U . .
F65 F 0.6274(5) 0.9784(4) 0.3587(3) 0.093(3) Uani 1 1 d U . .
F66 F 0.4117(13) 0.9769(11) 0.3699(10) 0.288(10) Uani 1 1 d U . .
F67 F 0.2850(13) 1.0974(12) 0.3905(10) 0.306(10) Uani 1 1 d U . .
F68 F 0.1479(18) 1.097(2) 0.3802(17) 0.473(19) Uani 1 1 d U . .
F69 F 0.1223(13) 0.9686(17) 0.3739(12) 0.350(12) Uani 1 1 d U . .
F70 F 0.2487(10) 0.8543(16) 0.3440(11) 0.363(15) Uani 1 1 d U . .
F71 F 0.6635(6) 0.7012(5) 0.5537(3) 0.104(3) Uani 1 1 d U . .
F72 F 0.6226(6) 0.7660(5) 0.6359(3) 0.119(3) Uani 1 1 d U . .
F73 F 0.5166(6) 0.8958(5) 0.6346(3) 0.112(3) Uani 1 1 d U . .
F74 F 0.4479(6) 0.9626(6) 0.5466(4) 0.123(3) Uani 1 1 d U . .
F75 F 0.4891(5) 0.9013(5) 0.4622(3) 0.105(3) Uani 1 1 d U . .
F76 F 0.4433(5) 0.5458(6) 0.4323(3) 0.099(3) Uani 1 1 d U . .
F77 F 0.4328(6) 0.3973(7) 0.4575(3) 0.145(4) Uani 1 1 d U . .
F78 F 0.5545(7) 0.2859(5) 0.4635(4) 0.139(4) Uani 1 1 d U . .
F79 F 0.6964(8) 0.3161(6) 0.4424(5) 0.160(5) Uani 1 1 d U . .
F80 F 0.7137(6) 0.4596(5) 0.4163(4) 0.120(3) Uani 1 1 d U . .

loop_
_atom_site_aniso_label
_atom_site_aniso_U_11
_atom_site_aniso_U_22
_atom_site_aniso_U_33
_atom_site_aniso_U_23
_atom_site_aniso_U_13
_atom_site_aniso_U_12
Mn1 0.0759(14) 0.0566(12) 0.0359(11) 0.0124(9) -0.0279(9) -0.0407(10)
Mn2 0.0630(12) 0.0384(10) 0.0260(9) 0.0038(7) -0.0173(8) -0.0285(9)
Mn3 0.0501(11) 0.0403(10) 0.0221(9) -0.0067(7) -0.0062(7) -0.0248(8)
Mn4 0.0499(11) 0.0465(10) 0.0202(9) -0.0051(8) -0.0063(8) -0.0249(8)
Mn5 0.0447(10) 0.0406(10) 0.0286(9) -0.0007(8) -0.0101(8) -0.0188(8)
Mn6 0.0494(11) 0.0351(10) 0.0239(9) -0.0025(7) -0.0096(7) -0.0213(8)
Mn7 0.0602(12) 0.0475(11) 0.0275(10) -0.0112(8) -0.0057(8) -0.0300(9)
Mn8 0.0802(14) 0.0865(15) 0.0326(11) -0.0285(10) -0.0027(10) -0.0419(12)
Mn9 0.0500(11) 0.0454(11) 0.0312(10) -0.0049(8) -0.0145(8) -0.0161(9)
Mn10 0.0416(10) 0.0399(10) 0.0203(9) -0.0028(7) -0.0070(7) -0.0184(8)
Mn11 0.0818(14) 0.0637(13) 0.0283(10) -0.0071(9) -0.0094(9) -0.0483(11)
Mn12 0.0604(12) 0.0791(14) 0.0298(10) -0.0238(10) -0.0034(9) -0.0267(10)
O1 0.066(5) 0.045(5) 0.038(5) 0.005(4) -0.013(4) -0.034(4)
O2 0.093(6) 0.056(5) 0.024(4) 0.016(4) -0.030(4) -0.047(4)
O3 0.039(4) 0.038(4) 0.023(4) 0.001(3) -0.003(3) -0.017(3)
O4 0.072(5) 0.044(4) 0.014(4) 0.001(3) -0.014(3) -0.031(4)
O5 0.050(4) 0.040(4) 0.018(4) 0.002(3) -0.005(3) -0.026(3)
O6 0.058(5) 0.050(5) 0.017(4) -0.001(3) -0.010(3) -0.034(4)
O7 0.053(5) 0.038(4) 0.017(4) 0.005(3) -0.014(3) -0.021(3)
O8 0.047(4) 0.042(4) 0.020(4) -0.003(3) -0.014(3) -0.016(3)
O9 0.062(5) 0.042(4) 0.024(4) -0.011(3) -0.016(3) -0.019(4)
O10 0.063(5) 0.033(4) 0.021(4) 0.002(3) -0.016(3) -0.025(4)
O11 0.061(5) 0.068(5) 0.028(4) -0.025(4) -0.001(4) -0.040(4)
O12 0.070(5) 0.079(6) 0.027(4) -0.025(4) -0.005(4) -0.036(4)
O13 0.101(7) 0.054(5) 0.059(6) 0.011(4) -0.048(5) -0.041(5)
O14 0.093(7) 0.074(7) 0.056(6) 0.023(5) -0.041(5) -0.041(6)
O15 0.056(6) 0.114(8) 0.041(6) 0.038(5) -0.023(5) -0.046(6)
O16 0.077(6) 0.053(5) 0.042(5) -0.003(4) -0.023(4) -0.036(5)
O17 0.070(5) 0.041(5) 0.037(5) 0.005(4) -0.023(4) -0.031(4)
O18 0.059(5) 0.047(4) 0.024(4) -0.004(3) -0.011(3) -0.034(4)
O19 0.070(5) 0.046(5) 0.027(4) -0.004(4) -0.012(4) -0.036(4)
O20 0.048(5) 0.053(5) 0.012(4) -0.003(3) -0.006(4) -0.022(4)
O21 0.055(5) 0.072(6) 0.021(4) -0.011(4) -0.003(4) -0.031(4)
O22 0.046(5) 0.039(4) 0.038(5) -0.006(4) 0.001(4) -0.018(4)
O23 0.050(5) 0.043(5) 0.038(5) -0.001(4) -0.012(4) -0.029(4)
O24 0.050(5) 0.049(5) 0.037(5) 0.001(4) -0.014(4) -0.021(4)
O25 0.040(5) 0.062(5) 0.035(5) -0.002(4) -0.007(4) -0.017(4)
O26 0.044(5) 0.042(5) 0.048(5) -0.007(4) -0.009(4) -0.022(4)
O27 0.055(5) 0.034(4) 0.034(4) -0.005(4) 0.001(4) -0.020(4)
O28 0.061(5) 0.043(5) 0.044(5) -0.017(4) -0.011(4) -0.015(4)
O29 0.087(7) 0.079(6) 0.036(5) -0.026(5) 0.002(5) -0.036(5)
O30 0.083(7) 0.198(12) 0.064(7) -0.083(7) -0.024(6) -0.006(7)
O31 0.085(7) 0.103(7) 0.040(5) -0.032(5) -0.002(5) -0.048(5)
O32 0.098(8) 0.118(8) 0.038(6) -0.028(6) 0.002(5) -0.075(7)
O33 0.089(6) 0.045(5) 0.058(5) -0.017(4) -0.034(5) -0.005(4)
O34 0.042(5) 0.068(5) 0.037(5) -0.008(4) -0.008(4) -0.019(4)
O35 0.061(6) 0.076(6) 0.039(5) -0.004(5) -0.022(4) -0.014(5)
O36 0.088(6) 0.064(5) 0.053(5) -0.022(4) 0.003(4) -0.050(5)
O37 0.044(5) 0.049(5) 0.048(5) -0.013(4) -0.024(4) -0.016(4)
O38 0.043(5) 0.060(5) 0.020(4) -0.005(3) 0.006(3) -0.025(4)
O39 0.034(4) 0.045(5) 0.035(4) -0.010(3) -0.008(3) -0.017(4)
O40 0.051(5) 0.047(5) 0.035(5) 0.005(4) -0.012(4) -0.020(4)
O41 0.158(9) 0.052(6) 0.045(6) -0.007(4) -0.017(6) -0.006(6)
O42 0.101(8) 0.144(9) 0.049(6) -0.059(6) -0.011(5) -0.014(6)
O43 0.070(6) 0.127(8) 0.031(5) -0.042(5) -0.007(4) -0.021(5)
O44 0.083(6) 0.110(7) 0.032(5) -0.014(5) -0.004(4) -0.067(5)
O45 0.088(7) 0.070(6) 0.051(5) -0.021(4) -0.009(5) -0.051(5)
O46 0.124(9) 0.093(8) 0.027(5) 0.022(5) -0.031(6) -0.066(7)
O47 0.114(8) 0.102(8) 0.037(5) -0.021(5) -0.002(6) -0.074(7)
O48 0.132(9) 0.063(6) 0.065(6) 0.008(5) -0.045(6) -0.064(6)
C1 0.085(10) 0.038(6) 0.046(8) 0.010(6) -0.013(7) -0.034(6)
C2 0.081(6) 0.042(6) 0.038(7) -0.004(6) -0.025(6) -0.017(5)
C3 0.076(7) 0.035(6) 0.040(7) -0.006(6) -0.012(7) -0.023(5)
C4 0.121(8) 0.045(6) 0.066(9) -0.001(7) -0.049(8) -0.035(5)
C5 0.156(8) 0.033(7) 0.090(11) -0.013(8) -0.063(11) -0.006(6)
C6 0.132(9) 0.052(8) 0.099(12) -0.027(9) -0.049(11) 0.005(6)
C7 0.083(7) 0.065(8) 0.125(14) -0.029(9) -0.047(10) 0.002(6)
C8 0.105(9) 0.045(8) 0.076(11) 0.002(8) -0.067(10) -0.023(7)
C9A 0.134(11) 0.065(11) 0.052(15) 0.008(10) -0.052(14) 0.015(7)
C11A 0.092(9) 0.254(13) 0.231(18) 0.179(15) 0.109(13) 0.126(9)
C12A 0.155(14) 0.235(14) 0.11(2) -0.039(18) -0.120(17) 0.074(10)
C13A 0.139(11) 0.227(13) 0.099(19) -0.076(16) -0.095(15) 0.055(9)
C14A 0.114(10) 0.124(13) 0.10(2) -0.009(15) -0.037(15) -0.003(9)
F6B 0.156(12) 0.125(14) 0.47(4) 0.092(19) -0.05(2) -0.032(12)
F7B 0.23(2) 0.222(14) 0.28(3) 0.030(19) -0.127(19) 0.062(13)
F8B 0.137(10) 0.255(18) 0.127(13) -0.030(13) -0.069(10) 0.073(11)
F9B 0.063(8) 0.339(18) 0.084(10) 0.040(12) 0.020(8) 0.011(9)
F10B 0.141(12) 0.133(10) 0.114(12) 0.022(9) -0.040(9) -0.042(8)
C15 0.085(14) 0.093(12) 0.076(10) 0.047(10) -0.057(10) -0.056(10)
C17 0.110(15) 0.12(3) 0.053(12) 0.033(17) -0.043(10) -0.08(2)
C18 0.135(14) 0.22(4) 0.048(10) 0.006(19) -0.059(10) -0.11(2)
C19 0.137(12) 0.12(3) 0.051(11) 0.027(19) -0.007(10) 0.08(2)
C20 0.109(13) 0.15(3) 0.066(14) 0.02(2) 0.026(10) 0.06(2)
C21 0.083(17) 0.34(6) 0.109(16) 0.13(4) -0.007(13) 0.02(3)
F11 0.118(14) 0.25(2) 0.071(10) 0.058(14) -0.048(9) -0.102(16)
F12 0.153(13) 0.28(3) 0.128(17) 0.049(16) -0.098(12) -0.099(18)
F13 0.21(2) 0.21(2) 0.040(8) -0.007(12) -0.019(9) -0.042(17)
F14 0.149(13) 0.21(3) 0.115(16) 0.112(17) 0.042(13) 0.064(16)
C17A 0.126(17) 0.089(18) 0.08(2) -0.010(12) -0.023(13) 0.002(14)
C18A 0.15(2) 0.12(3) 0.15(3) 0.042(19) -0.01(2) 0.02(2)
C19A 0.130(18) 0.18(4) 0.25(5) 0.12(3) -0.04(2) -0.065(19)
C20A 0.105(16) 0.20(3) 0.09(3) 0.06(2) -0.027(17) -0.069(13)
C21A 0.062(18) 0.39(5) 0.17(4) 0.20(3) -0.044(17) -0.025(18)
F11B 0.144(17) 0.18(2) 0.068(14) -0.009(13) -0.016(11) -0.024(16)
F12B 0.183(18) 0.16(2) 0.19(3) 0.016(18) -0.055(18) 0.049(18)
F13B 0.26(3) 0.162(19) 0.130(19) 0.070(15) -0.095(17) -0.099(16)
F14B 0.140(15) 0.37(4) 0.075(17) 0.017(18) 0.008(14) -0.13(2)
C22 0.081(10) 0.062(7) 0.011(6) 0.007(6) -0.022(6) -0.042(7)
C23 0.106(8) 0.079(7) 0.030(7) -0.018(7) 0.003(7) -0.065(5)
C24 0.089(9) 0.130(9) 0.099(12) -0.069(11) 0.024(9) -0.070(6)
C25 0.082(8) 0.150(9) 0.129(15) -0.077(13) 0.040(10) -0.090(7)
C26 0.124(10) 0.129(9) 0.095(13) -0.048(12) 0.024(11) -0.095(6)
C27 0.142(11) 0.084(8) 0.090(12) -0.027(10) -0.021(11) -0.062(7)
C28 0.144(10) 0.074(7) 0.064(9) -0.016(8) -0.035(10) -0.059(7)
C29 0.067(8) 0.045(6) 0.026(6) -0.004(5) -0.007(6) -0.033(6)
C30 0.058(7) 0.040(6) 0.028(5) -0.007(4) -0.015(5) -0.024(5)
C31 0.082(9) 0.055(7) 0.031(5) -0.012(5) -0.001(6) -0.040(7)
C32 0.091(9) 0.059(7) 0.029(5) -0.003(5) 0.000(6) -0.042(7)
C33 0.097(10) 0.049(7) 0.045(5) -0.001(5) -0.017(7) -0.047(7)
C34 0.065(8) 0.040(6) 0.037(5) -0.015(4) -0.003(6) -0.025(6)
C35 0.072(8) 0.052(6) 0.021(5) -0.004(4) -0.003(5) -0.040(6)
C36 0.050(8) 0.033(6) 0.017(6) 0.004(5) -0.012(6) -0.021(6)
C37 0.066(8) 0.033(6) 0.042(6) -0.011(5) -0.024(5) -0.007(5)
C38 0.055(8) 0.109(11) 0.045(6) -0.040(7) -0.029(5) -0.003(6)
C39 0.114(12) 0.120(13) 0.073(8) -0.053(9) -0.055(7) 0.012(8)
C40 0.098(12) 0.123(14) 0.159(11) -0.088(12) -0.100(8) 0.025(8)
C41 0.113(12) 0.050(9) 0.138(9) -0.013(9) -0.096(8) -0.018(8)
C42 0.067(9) 0.078(10) 0.108(8) -0.038(9) -0.039(7) -0.024(7)
C43 0.060(7) 0.056(8) 0.048(8) -0.014(6) -0.013(6) -0.030(6)
C44 0.058(6) 0.073(8) 0.032(6) -0.025(5) -0.005(5) -0.021(6)
C45 0.078(7) 0.098(11) 0.052(7) -0.019(6) -0.020(6) -0.025(7)
C46 0.083(7) 0.112(13) 0.074(9) -0.022(7) -0.032(7) 0.002(8)
C47 0.064(7) 0.109(13) 0.101(10) -0.058(7) -0.028(7) 0.003(7)
C48 0.056(7) 0.127(14) 0.077(9) -0.035(7) 0.011(6) -0.028(8)
C49 0.057(6) 0.120(12) 0.052(7) -0.026(6) -0.003(6) -0.036(8)
C50 0.034(7) 0.042(5) 0.040(7) -0.008(6) -0.011(6) -0.011(5)
C51 0.053(5) 0.042(5) 0.022(6) -0.004(5) -0.020(5) -0.012(4)
C52 0.054(6) 0.044(6) 0.041(7) 0.002(6) -0.020(6) -0.017(5)
C53 0.055(6) 0.043(5) 0.046(7) -0.004(6) -0.016(6) -0.019(4)
C54 0.052(5) 0.039(6) 0.053(8) -0.005(6) -0.009(6) -0.013(5)
C55 0.051(6) 0.045(6) 0.058(8) -0.006(6) -0.017(6) -0.007(5)
C56 0.041(5) 0.050(5) 0.031(6) -0.005(5) -0.012(5) -0.015(4)
C57 0.059(8) 0.037(6) 0.044(8) -0.008(6) -0.028(7) -0.011(6)
C58 0.047(7) 0.029(6) 0.068(5) -0.010(5) -0.027(6) -0.011(5)
C59 0.100(11) 0.055(8) 0.081(7) -0.030(6) -0.024(9) -0.025(8)
C60 0.090(11) 0.091(9) 0.128(8) -0.060(7) -0.022(10) -0.045(9)
C61 0.104(12) 0.068(9) 0.155(8) -0.044(8) -0.022(12) -0.046(9)
C62 0.080(10) 0.050(8) 0.122(8) -0.018(6) 0.006(10) -0.040(8)
C63 0.062(8) 0.042(6) 0.082(7) -0.006(5) -0.017(8) -0.022(6)
C64 0.050(8) 0.034(7) 0.033(5) -0.007(5) -0.001(6) -0.017(6)
C65 0.082(10) 0.093(10) 0.047(6) 0.019(6) -0.026(7) -0.052(8)
C66 0.085(10) 0.059(8) 0.041(6) -0.002(5) 0.006(7) -0.036(7)
C67 0.089(11) 0.114(12) 0.064(7) 0.035(7) 0.002(9) -0.062(9)
C68 0.184(19) 0.22(2) 0.059(8) 0.063(10) -0.058(13) -0.129(18)
C69 0.109(13) 0.161(14) 0.052(7) -0.012(7) -0.023(9) -0.037(11)
C70 0.097(11) 0.115(12) 0.050(6) -0.001(7) -0.019(8) -0.053(9)
C71 0.045(6) 0.049(7) 0.043(8) -0.006(6) -0.015(5) -0.017(6)
C72 0.034(5) 0.034(6) 0.043(6) -0.006(5) -0.012(4) -0.009(5)
C73 0.051(6) 0.053(7) 0.044(6) -0.017(6) -0.002(5) -0.029(6)
C74 0.055(6) 0.068(8) 0.045(6) -0.004(6) -0.012(4) -0.043(7)
C75 0.044(6) 0.064(8) 0.043(6) -0.010(6) -0.005(5) -0.020(6)
C76 0.054(6) 0.064(8) 0.040(6) -0.016(6) -0.003(5) -0.029(6)
C77 0.048(6) 0.039(6) 0.044(6) -0.009(5) -0.011(4) -0.025(6)
C78 0.061(9) 0.038(5) 0.032(7) -0.010(5) 0.006(6) -0.020(6)
C79 0.054(5) 0.043(5) 0.028(6) -0.007(5) -0.018(5) -0.014(4)
C80 0.069(6) 0.056(6) 0.043(7) -0.027(6) -0.026(6) -0.004(5)
C81 0.107(8) 0.051(6) 0.084(10) -0.043(6) -0.044(7) 0.001(5)
C82 0.155(8) 0.032(6) 0.075(10) -0.014(6) -0.065(8) -0.015(6)
C83 0.128(8) 0.054(6) 0.030(7) -0.004(6) -0.035(7) -0.044(5)
C84 0.079(6) 0.041(5) 0.035(7) -0.007(5) -0.021(6) -0.029(5)
C85 0.079(10) 0.051(7) 0.050(8) -0.030(6) -0.018(8) -0.015(7)
C86 0.084(9) 0.045(7) 0.046(5) -0.012(5) -0.026(7) -0.016(6)
C87 0.102(10) 0.063(8) 0.043(6) -0.023(5) -0.013(7) -0.028(7)
C88 0.106(11) 0.051(8) 0.052(6) -0.007(5) -0.020(8) -0.020(7)
C89 0.122(12) 0.055(8) 0.077(6) -0.024(6) -0.022(9) -0.033(8)
C90 0.089(10) 0.067(8) 0.066(6) -0.032(5) -0.028(8) -0.028(7)
C91 0.117(11) 0.069(8) 0.048(6) -0.023(6) -0.021(8) -0.042(8)
C93 0.258(17) 0.29(3) 0.15(2) -0.12(2) -0.02(2) -0.10(2)
C94 0.27(2) 0.23(3) 0.30(4) -0.14(3) -0.09(3) -0.014(17)
C95 0.273(19) 0.42(4) 0.51(6) -0.35(5) 0.00(4) -0.029(18)
C96 0.270(18) 0.34(3) 0.22(3) -0.13(3) -0.11(3) 0.011(18)
C97 0.28(2) 0.49(3) 0.39(5) -0.34(4) -0.18(3) 0.02(2)
C98 0.211(16) 0.46(3) 0.17(2) -0.26(3) 0.040(18) -0.087(15)
C99 0.107(12) 0.072(10) 0.043(8) -0.015(7) -0.008(9) -0.063(9)
C100 0.112(10) 0.061(7) 0.031(6) -0.005(5) -0.014(6) -0.055(5)
C101 0.119(11) 0.070(8) 0.036(7) -0.003(6) -0.017(7) -0.048(6)
C102 0.181(15) 0.069(9) 0.022(7) 0.003(6) -0.028(8) -0.062(6)
C103 0.166(14) 0.069(9) 0.032(7) -0.012(6) -0.015(7) -0.069(6)
C104 0.137(13) 0.078(9) 0.042(7) -0.016(7) -0.005(7) -0.047(7)
C105 0.144(13) 0.059(8) 0.036(7) -0.001(6) -0.026(7) -0.043(6)
C106 0.107(13) 0.090(8) 0.028(8) -0.008(8) 0.002(8) -0.057(8)
C107 0.116(7) 0.100(8) 0.019(6) -0.005(7) 0.007(8) -0.079(6)
C108 0.132(9) 0.133(9) 0.045(9) -0.020(10) -0.007(10) -0.088(6)
C109 0.151(9) 0.131(8) 0.015(7) -0.010(9) 0.006(9) -0.117(6)
C110 0.188(9) 0.116(9) 0.050(10) -0.027(10) 0.015(12) -0.110(7)
C111 0.151(10) 0.095(8) 0.046(9) -0.012(9) 0.010(10) -0.072(6)
C112 0.131(9) 0.090(7) 0.051(9) -0.026(9) -0.002(10) -0.058(6)
F1 0.078(5) 0.059(4) 0.073(5) -0.014(4) -0.013(4) -0.035(4)
F2 0.153(7) 0.076(6) 0.131(8) -0.014(5) -0.043(6) -0.077(5)
F3 0.224(11) 0.053(5) 0.194(11) -0.043(6) -0.104(9) -0.019(6)
F4 0.154(8) 0.116(8) 0.241(14) -0.105(9) -0.075(9) 0.031(7)
F5 0.079(6) 0.082(6) 0.217(11) -0.045(7) -0.024(7) 0.000(5)
F15 0.127(10) 0.306(18) 0.218(15) 0.148(13) -0.060(9) -0.032(11)
F16 0.085(6) 0.153(8) 0.181(10) -0.097(8) 0.002(6) -0.054(5)
F17 0.100(7) 0.245(13) 0.339(18) -0.175(13) 0.003(9) -0.091(7)
F18 0.218(12) 0.153(8) 0.216(13) -0.069(9) -0.021(9) -0.135(9)
F19 0.205(10) 0.074(6) 0.176(10) -0.015(7) -0.083(9) -0.059(6)
F20 0.186(9) 0.089(6) 0.180(10) -0.008(6) -0.121(9) -0.049(6)
F21 0.134(6) 0.081(5) 0.026(4) -0.010(3) -0.002(4) -0.075(5)
F22 0.177(8) 0.100(6) 0.026(4) 0.003(4) 0.002(4) -0.099(6)
F23 0.147(7) 0.059(5) 0.065(5) 0.007(4) -0.016(5) -0.068(5)
F24 0.089(5) 0.054(4) 0.054(4) -0.021(3) -0.007(4) -0.036(4)
F25 0.093(5) 0.068(4) 0.026(3) -0.007(3) -0.002(3) -0.055(4)
F26 0.092(6) 0.158(8) 0.024(4) -0.023(4) -0.006(4) -0.042(5)
F27 0.199(10) 0.246(13) 0.065(6) -0.086(7) -0.055(6) -0.021(8)
F28 0.187(10) 0.161(9) 0.204(10) -0.115(9) -0.131(9) 0.012(7)
F29 0.153(8) 0.085(6) 0.232(11) -0.035(7) -0.124(7) -0.048(6)
F30 0.089(6) 0.099(6) 0.109(6) 0.002(5) -0.036(5) -0.060(5)
F31 0.096(6) 0.124(7) 0.072(6) 0.027(5) -0.017(5) -0.032(5)
F32 0.121(8) 0.230(13) 0.093(7) 0.011(7) -0.064(6) 0.012(7)
F33 0.068(5) 0.224(11) 0.146(9) -0.109(8) -0.041(5) 0.001(6)
F34 0.055(5) 0.241(12) 0.142(9) -0.047(7) 0.017(5) -0.058(7)
F35 0.092(6) 0.215(11) 0.068(6) 0.020(6) 0.002(5) -0.060(7)
F36 0.051(4) 0.056(4) 0.080(5) -0.002(4) -0.028(4) -0.015(3)
F37 0.062(4) 0.065(5) 0.101(6) -0.011(4) -0.028(4) -0.032(4)
F38 0.096(6) 0.038(4) 0.093(6) -0.008(4) -0.022(4) -0.019(4)
F39 0.060(4) 0.063(4) 0.082(5) -0.016(4) -0.022(4) -0.009(3)
F40 0.051(4) 0.056(4) 0.063(4) -0.012(3) -0.010(3) -0.020(3)
F41 0.113(6) 0.090(6) 0.070(5) -0.031(4) -0.026(5) -0.042(5)
F42 0.144(8) 0.115(7) 0.149(7) -0.086(6) -0.050(6) -0.032(6)
F43 0.154(9) 0.070(6) 0.246(12) -0.065(7) -0.042(8) -0.047(6)
F44 0.136(8) 0.053(5) 0.161(7) 0.024(5) -0.042(7) -0.048(5)
F45 0.091(5) 0.057(5) 0.061(4) 0.014(4) -0.008(4) -0.034(4)
F46 0.148(8) 0.095(6) 0.092(6) -0.004(5) -0.012(6) -0.077(6)
F47 0.190(10) 0.126(8) 0.104(8) 0.015(6) 0.011(7) -0.106(7)
F48 0.194(11) 0.279(15) 0.072(6) 0.052(8) -0.037(7) -0.114(11)
F49 0.222(13) 0.260(14) 0.053(6) -0.035(7) -0.023(7) -0.101(10)
F50 0.143(8) 0.139(8) 0.078(6) -0.036(5) -0.022(5) -0.067(6)
F51 0.077(5) 0.111(6) 0.040(4) -0.022(4) -0.011(3) -0.053(4)
F52 0.068(5) 0.121(6) 0.063(5) -0.017(4) -0.027(4) -0.047(4)
F53 0.048(4) 0.106(6) 0.065(5) -0.025(4) 0.002(3) -0.039(4)
F54 0.075(5) 0.116(6) 0.059(5) -0.050(4) 0.015(4) -0.049(4)
F55 0.060(4) 0.114(6) 0.045(4) -0.040(4) -0.002(3) -0.042(4)
F56 0.061(4) 0.091(5) 0.071(5) -0.038(4) -0.010(4) -0.014(4)
F57 0.134(6) 0.082(6) 0.150(8) -0.080(6) -0.071(6) 0.035(5)
F58 0.243(11) 0.035(4) 0.130(8) -0.008(5) -0.095(7) -0.019(5)
F59 0.178(7) 0.073(5) 0.062(5) 0.006(4) -0.035(5) -0.084(5)
F60 0.071(4) 0.077(5) 0.047(4) -0.015(4) -0.003(4) -0.044(4)
F61 0.126(6) 0.071(5) 0.044(4) -0.017(4) -0.022(4) -0.030(4)
F62 0.140(7) 0.063(5) 0.056(4) 0.005(4) -0.023(5) -0.025(5)
F63 0.130(7) 0.064(5) 0.102(6) -0.022(4) -0.023(5) -0.042(5)
F64 0.179(9) 0.075(5) 0.086(5) -0.036(5) -0.032(6) -0.055(6)
F65 0.179(8) 0.082(5) 0.049(4) -0.024(4) -0.033(5) -0.058(5)
F66 0.324(19) 0.255(18) 0.39(3) -0.168(19) -0.14(2) -0.052(15)
F67 0.33(2) 0.26(2) 0.37(3) -0.176(19) -0.080(19) -0.006(16)
F68 0.36(2) 0.47(3) 0.58(5) -0.31(4) -0.09(3) 0.11(2)
F69 0.230(16) 0.47(3) 0.40(3) -0.21(3) -0.06(2) -0.047(17)
F70 0.173(14) 0.58(3) 0.51(3) -0.45(3) 0.039(17) -0.096(16)
F71 0.179(9) 0.084(6) 0.066(5) -0.016(5) -0.052(5) -0.031(5)
F72 0.198(10) 0.115(7) 0.064(6) -0.024(5) -0.054(6) -0.041(6)
F73 0.200(9) 0.117(7) 0.059(5) -0.042(5) -0.024(5) -0.074(6)
F74 0.190(10) 0.109(7) 0.071(6) -0.041(5) -0.023(6) -0.018(6)
F75 0.156(8) 0.111(7) 0.055(5) -0.026(5) -0.044(5) -0.015(6)
F76 0.115(6) 0.152(7) 0.052(5) -0.012(5) -0.004(5) -0.096(5)
F77 0.184(8) 0.230(11) 0.065(6) -0.021(7) 0.009(6) -0.171(8)
F78 0.250(12) 0.110(6) 0.080(6) 0.004(5) -0.017(7) -0.131(7)
F79 0.198(9) 0.078(7) 0.179(11) -0.022(7) 0.014(9) -0.065(6)
F80 0.132(7) 0.086(6) 0.127(8) 0.006(6) -0.008(6) -0.063(6)

loop_
_atom_type_symbol
_atom_type_description
_atom_type_scat_dispersion_real
_atom_type_scat_dispersion_imag
_atom_type_scat_source
C C 0.0033 0.0016 'International Tables Vol C Tables 4.2.6.8 and 6.1.1.4'
H H 0.0000 0.0000 'International Tables Vol C Tables 4.2.6.8 and 6.1.1.4'
O O 0.0106 0.0060 'International Tables Vol C Tables 4.2.6.8 and 6.1.1.4'
F F 0.0171 0.0103 'International Tables Vol C Tables 4.2.6.8 and 6.1.1.4'
Mn Mn 0.3368 0.7283 'International Tables Vol C Tables 4.2.6.8 and 6.1.1.4'
Cl Cl 0.1484 0.1585 'International Tables Vol C Tables 4.2.6.8 and 6.1.1.4'

loop_
_geom_angle_atom_site_label_1
_geom_angle_atom_site_label_2
_geom_angle_atom_site_label_3
_geom_angle
_geom_angle_site_symmetry_1
_geom_angle_site_symmetry_3
_geom_angle_publ_flag
O2 Mn1 O1 82.7(3) . . ?
O2 Mn1 O15 93.6(3) . . ?
O1 Mn1 O15 171.5(3) . . ?
O2 Mn1 O14 177.7(3) . . ?
O1 Mn1 O14 96.8(4) . . ?
O15 Mn1 O14 86.7(4) . . ?
O2 Mn1 O13 89.9(3) . . ?
O1 Mn1 O13 84.3(3) . . ?
O15 Mn1 O13 88.0(4) . . ?
O14 Mn1 O13 87.8(4) . . ?
O2 Mn1 O16 93.8(3) . . ?
O1 Mn1 O16 93.4(3) . . ?
O15 Mn1 O16 94.5(4) . . ?
O14 Mn1 O16 88.5(3) . . ?
O13 Mn1 O16 175.4(3) . . ?
O2 Mn1 Mn2 41.8(2) . . ?
O1 Mn1 Mn2 42.0(2) . . ?
O15 Mn1 Mn2 132.5(3) . . ?
O14 Mn1 Mn2 137.1(3) . . ?
O13 Mn1 Mn2 78.6(2) . . ?
O16 Mn1 Mn2 102.4(2) . . ?
O1 Mn2 O2 84.3(3) . . ?
O1 Mn2 O10 88.2(3) . . ?
O2 Mn2 O10 92.6(3) . . ?
O1 Mn2 O17 93.1(3) . . ?
O2 Mn2 O17 94.2(3) . . ?
O10 Mn2 O17 173.2(3) . . ?
O1 Mn2 O4 170.9(3) . . ?
O2 Mn2 O4 96.4(3) . . ?
O10 Mn2 O4 82.7(3) . . ?
O17 Mn2 O4 96.0(3) . . ?
O1 Mn2 O3 99.9(3) . . ?
O2 Mn2 O3 174.5(3) . . ?
O10 Mn2 O3 84.0(3) . . ?
O17 Mn2 O3 89.1(3) . . ?
O4 Mn2 O3 78.9(3) . . ?
O1 Mn2 Mn1 43.4(2) . . ?
O2 Mn2 Mn1 42.1(2) . . ?
O10 Mn2 Mn1 98.38(19) . . ?
O17 Mn2 Mn1 87.1(2) . . ?
O4 Mn2 Mn1 138.44(19) . . ?
O3 Mn2 Mn1 142.7(2) . . ?
O1 Mn2 Mn6 87.8(2) . . ?
O2 Mn2 Mn6 135.0(2) . . ?
O10 Mn2 Mn6 42.76(18) . . ?
O17 Mn2 Mn6 130.6(2) . . ?
O4 Mn2 Mn6 85.26(19) . . ?
O3 Mn2 Mn6 42.42(18) . . ?
Mn1 Mn2 Mn6 123.22(7) . . ?
O1 Mn2 Mn7 129.4(2) . . ?
O2 Mn2 Mn7 89.2(3) . . ?
O10 Mn2 Mn7 41.9(2) . . ?
O17 Mn2 Mn7 137.5(2) . . ?
O4 Mn2 Mn7 41.64(19) . . ?
O3 Mn2 Mn7 85.4(2) . . ?
Mn1 Mn2 Mn7 120.96(7) . . ?
Mn6 Mn2 Mn7 62.68(6) . . ?
O1 Mn2 Mn3 139.1(2) . . ?
O2 Mn2 Mn3 135.5(3) . . ?
O10 Mn2 Mn3 82.15(19) . . ?
O17 Mn2 Mn3 92.6(2) . . ?
O4 Mn2 Mn3 39.13(17) . . ?
O3 Mn2 Mn3 39.78(19) . . ?
Mn1 Mn2 Mn3 177.50(8) . . ?
Mn6 Mn2 Mn3 58.70(5) . . ?
Mn7 Mn2 Mn3 57.97(5) . . ?
O6 Mn3 O5 84.1(3) . . ?
O6 Mn3 O9 88.3(3) . . ?
O5 Mn3 O9 92.3(3) . . ?
O6 Mn3 O4 101.0(3) . . ?
O5 Mn3 O4 173.5(3) . . ?
O9 Mn3 O4 83.8(3) . . ?
O6 Mn3 O3 171.1(3) . . ?
O5 Mn3 O3 95.1(3) . . ?
O9 Mn3 O3 82.8(3) . . ?
O4 Mn3 O3 79.2(3) . . ?
O6 Mn3 O18 91.3(3) . . ?
O5 Mn3 O18 93.2(3) . . ?
O9 Mn3 O18 174.3(3) . . ?
O4 Mn3 O18 90.7(3) . . ?
O3 Mn3 O18 97.6(3) . . ?
O6 Mn3 Mn4 42.99(18) . . ?
O5 Mn3 Mn4 41.9(2) . . ?
O9 Mn3 Mn4 96.6(2) . . ?
O4 Mn3 Mn4 143.7(2) . . ?
O3 Mn3 Mn4 136.98(19) . . ?
O18 Mn3 Mn4 87.0(2) . . ?
O6 Mn3 Mn7 88.17(19) . . ?
O5 Mn3 Mn7 134.85(19) . . ?
O9 Mn3 Mn7 42.91(18) . . ?
O4 Mn3 Mn7 42.19(19) . . ?
O3 Mn3 Mn7 86.07(19) . . ?
O18 Mn3 Mn7 131.45(19) . . ?
Mn4 Mn3 Mn7 122.07(7) . . ?
O6 Mn3 Mn6 129.1(2) . . ?
O5 Mn3 Mn6 88.69(19) . . ?
O9 Mn3 Mn6 41.6(2) . . ?
O4 Mn3 Mn6 84.9(2) . . ?
O3 Mn3 Mn6 41.98(18) . . ?
O18 Mn3 Mn6 139.4(2) . . ?
Mn4 Mn3 Mn6 118.95(7) . . ?
Mn7 Mn3 Mn6 62.76(5) . . ?
O6 Mn3 Mn2 139.90(19) . . ?
O5 Mn3 Mn2 134.8(2) . . ?
O9 Mn3 Mn2 82.1(2) . . ?
O4 Mn3 Mn2 39.5(2) . . ?
O3 Mn3 Mn2 39.75(18) . . ?
O18 Mn3 Mn2 94.6(2) . . ?
Mn4 Mn3 Mn2 176.52(7) . . ?
Mn7 Mn3 Mn2 58.84(5) . . ?
Mn6 Mn3 Mn2 58.04(5) . . ?
O5 Mn4 O6 83.2(3) . . ?
O5 Mn4 O21 178.3(3) . . ?
O6 Mn4 O21 95.8(3) . . ?
O5 Mn4 O20 95.8(3) . . ?
O6 Mn4 O20 174.5(3) . . ?
O21 Mn4 O20 85.1(3) . . ?
O5 Mn4 O22 92.7(3) . . ?
O6 Mn4 O22 91.8(3) . . ?
O21 Mn4 O22 88.7(3) . . ?
O20 Mn4 O22 93.6(3) . . ?
O5 Mn4 O19 86.6(3) . . ?
O6 Mn4 O19 86.0(3) . . ?
O21 Mn4 O19 92.0(3) . . ?
O20 Mn4 O19 88.6(3) . . ?
O22 Mn4 O19 177.7(3) . . ?
O5 Mn4 Mn3 41.98(18) . . ?
O6 Mn4 Mn3 41.9(2) . . ?
O21 Mn4 Mn3 136.7(2) . . ?
O20 Mn4 Mn3 136.0(2) . . ?
O22 Mn4 Mn3 98.98(19) . . ?
O19 Mn4 Mn3 79.08(19) . . ?
O7 Mn5 O8 83.4(3) . . ?
O7 Mn5 O25 178.3(3) . . ?
O8 Mn5 O25 95.0(3) . . ?
O7 Mn5 O24 94.6(3) . . ?
O8 Mn5 O24 172.7(3) . . ?
O25 Mn5 O24 87.0(3) . . ?
O7 Mn5 O26 94.6(3) . . ?
O8 Mn5 O26 89.4(3) . . ?
O25 Mn5 O26 85.5(3) . . ?
O24 Mn5 O26 97.8(3) . . ?
O7 Mn5 O23 90.1(3) . . ?
O8 Mn5 O23 84.9(3) . . ?
O25 Mn5 O23 89.6(3) . . ?
O24 Mn5 O23 88.1(3) . . ?
O26 Mn5 O23 172.2(3) . . ?
O7 Mn5 Mn6 42.60(18) . . ?
O8 Mn5 Mn6 41.94(19) . . ?
O25 Mn5 Mn6 135.7(2) . . ?
O24 Mn5 Mn6 134.3(2) . . ?
O26 Mn5 Mn6 100.44(19) . . ?
O23 Mn5 Mn6 78.8(2) . . ?
O8 Mn6 O7 83.9(3) . . ?
O8 Mn6 O9 172.0(3) . . ?
O7 Mn6 O9 97.9(3) . . ?
O8 Mn6 O3 88.4(3) . . ?
O7 Mn6 O3 91.6(3) . . ?
O9 Mn6 O3 83.7(3) . . ?
O8 Mn6 O10 98.1(3) . . ?
O7 Mn6 O10 175.4(3) . . ?
O9 Mn6 O10 79.6(3) . . ?
O3 Mn6 O10 84.3(3) . . ?
O8 Mn6 O27 92.5(3) . . ?
O7 Mn6 O27 93.8(3) . . ?
O9 Mn6 O27 95.1(3) . . ?
O3 Mn6 O27 174.5(3) . . ?
O10 Mn6 O27 90.2(3) . . ?
O8 Mn6 Mn5 43.05(18) . . ?
O7 Mn6 Mn5 42.1(2) . . ?
O9 Mn6 Mn5 139.79(19) . . ?
O3 Mn6 Mn5 97.93(19) . . ?
O10 Mn6 Mn5 140.6(2) . . ?
O27 Mn6 Mn5 86.4(2) . . ?
O8 Mn6 Mn2 86.71(19) . . ?
O7 Mn6 Mn2 133.9(2) . . ?
O9 Mn6 Mn2 86.5(2) . . ?
O3 Mn6 Mn2 43.02(19) . . ?
O10 Mn6 Mn2 42.43(18) . . ?
O27 Mn6 Mn2 131.6(2) . . ?
Mn5 Mn6 Mn2 121.73(7) . . ?
O8 Mn6 Mn3 130.5(2) . . ?
O7 Mn6 Mn3 90.03(19) . . ?
O9 Mn6 Mn3 41.93(19) . . ?
O3 Mn6 Mn3 42.61(19) . . ?
O10 Mn6 Mn3 85.54(19) . . ?
O27 Mn6 Mn3 136.9(2) . . ?
Mn5 Mn6 Mn3 122.19(7) . . ?
Mn2 Mn6 Mn3 63.26(5) . . ?
O8 Mn6 Mn7 137.39(19) . . ?
O7 Mn6 Mn7 137.7(2) . . ?
O9 Mn6 Mn7 39.94(18) . . ?
O3 Mn6 Mn7 82.89(19) . . ?
O10 Mn6 Mn7 39.7(2) . . ?
O27 Mn6 Mn7 92.8(2) . . ?
Mn5 Mn6 Mn7 179.13(8) . . ?
Mn2 Mn6 Mn7 59.09(6) . . ?
Mn3 Mn6 Mn7 58.28(5) . . ?
O12 Mn7 O11 84.8(3) . . ?
O12 Mn7 O4 89.3(3) . . ?
O11 Mn7 O4 92.8(3) . . ?
O12 Mn7 O10 172.3(3) . . ?
O11 Mn7 O10 97.1(3) . . ?
O4 Mn7 O10 83.2(3) . . ?
O12 Mn7 O28 93.2(3) . . ?
O11 Mn7 O28 91.2(3) . . ?
O4 Mn7 O28 175.5(3) . . ?
O10 Mn7 O28 94.2(3) . . ?
O12 Mn7 O9 98.5(3) . . ?
O11 Mn7 O9 175.0(3) . . ?
O4 Mn7 O9 83.6(3) . . ?
O10 Mn7 O9 79.1(3) . . ?
O28 Mn7 O9 92.3(3) . . ?
O12 Mn7 Mn8 42.8(2) . . ?
O11 Mn7 Mn8 42.6(2) . . ?
O4 Mn7 Mn8 97.0(2) . . ?
O10 Mn7 Mn8 139.71(19) . . ?
O28 Mn7 Mn8 87.4(2) . . ?
O9 Mn7 Mn8 141.1(2) . . ?
O12 Mn7 Mn3 87.1(2) . . ?
O11 Mn7 Mn3 134.6(2) . . ?
O4 Mn7 Mn3 42.44(18) . . ?
O10 Mn7 Mn3 86.26(18) . . ?
O28 Mn7 Mn3 133.9(2) . . ?
O9 Mn7 Mn3 42.46(19) . . ?
Mn8 Mn7 Mn3 120.56(7) . . ?
O12 Mn7 Mn2 131.0(2) . . ?
O11 Mn7 Mn2 89.8(2) . . ?
O4 Mn7 Mn2 42.2(2) . . ?
O10 Mn7 Mn2 41.83(18) . . ?
O28 Mn7 Mn2 135.6(2) . . ?
O9 Mn7 Mn2 85.2(2) . . ?
Mn8 Mn7 Mn2 120.81(8) . . ?
Mn3 Mn7 Mn2 63.19(6) . . ?
O12 Mn7 Mn6 137.4(2) . . ?
O11 Mn7 Mn6 136.9(2) . . ?
O4 Mn7 Mn6 82.1(2) . . ?
O10 Mn7 Mn6 39.87(18) . . ?
O28 Mn7 Mn6 93.5(2) . . ?
O9 Mn7 Mn6 39.3(2) . . ?
Mn8 Mn7 Mn6 179.00(9) . . ?
Mn3 Mn7 Mn6 58.96(5) . . ?
Mn2 Mn7 Mn6 58.23(5) . . ?
O11 Mn8 O31 96.6(3) . . ?
O11 Mn8 O12 82.3(3) . . ?
O31 Mn8 O12 174.2(3) . . ?
O11 Mn8 O30 176.0(4) . . ?
O31 Mn8 O30 84.8(4) . . ?
O12 Mn8 O30 96.0(3) . . ?
O11 Mn8 O29 85.8(3) . . ?
O31 Mn8 O29 90.7(3) . . ?
O12 Mn8 O29 83.5(3) . . ?
O30 Mn8 O29 90.5(4) . . ?
O11 Mn8 O32 92.1(3) . . ?
O31 Mn8 O32 94.1(3) . . ?
O12 Mn8 O32 91.6(3) . . ?
O30 Mn8 O32 91.5(5) . . ?
O29 Mn8 O32 174.9(3) . . ?
O11 Mn8 Mn7 41.67(19) . . ?
O31 Mn8 Mn7 136.6(3) . . ?
O12 Mn8 Mn7 41.2(2) . . ?
O30 Mn8 Mn7 136.1(3) . . ?
O29 Mn8 Mn7 77.6(2) . . ?
O32 Mn8 Mn7 97.8(2) . . ?
O8 Mn9 O1 91.7(3) . . ?
O8 Mn9 O35 174.1(3) . . ?
O1 Mn9 O35 93.7(3) . . ?
O8 Mn9 O34 92.6(3) . . ?
O1 Mn9 O34 175.2(3) . . ?
O35 Mn9 O34 82.1(3) . . ?
O8 Mn9 O36 92.7(3) . . ?
O1 Mn9 O36 95.2(3) . . ?
O35 Mn9 O36 89.3(3) . . ?
O34 Mn9 O36 82.4(3) . . ?
O8 Mn9 O33 93.9(3) . . ?
O1 Mn9 O33 94.5(3) . . ?
O35 Mn9 O33 83.3(3) . . ?
O34 Mn9 O33 87.3(3) . . ?
O36 Mn9 O33 168.1(3) . . ?
O5 Mn10 O7 95.1(3) . . ?
O5 Mn10 O39 90.2(3) . . ?
O7 Mn10 O39 173.6(3) . . ?
O5 Mn10 O38 172.0(3) . . ?
O7 Mn10 O38 91.9(3) . . ?
O39 Mn10 O38 83.0(3) . . ?
O5 Mn10 O37 92.6(3) . . ?
O7 Mn10 O37 94.2(3) . . ?
O39 Mn10 O37 81.9(3) . . ?
O38 Mn10 O37 90.6(3) . . ?
O5 Mn10 O40 93.4(3) . . ?
O7 Mn10 O40 90.6(3) . . ?
O39 Mn10 O40 92.7(3) . . ?
O38 Mn10 O40 82.8(3) . . ?
O37 Mn10 O40 172.0(3) . . ?
O11 Mn11 O46 174.9(4) . . ?
O11 Mn11 O2 93.6(3) . . ?
O46 Mn11 O2 90.6(4) . . ?
O11 Mn11 O48 92.9(3) . . ?
O46 Mn11 O48 83.9(4) . . ?
O2 Mn11 O48 94.2(3) . . ?
O11 Mn11 O45 93.4(3) . . ?
O46 Mn11 O45 89.2(4) . . ?
O2 Mn11 O45 94.3(3) . . ?
O48 Mn11 O45 169.1(3) . . ?
O11 Mn11 O47 90.7(4) . . ?
O46 Mn11 O47 85.4(4) . . ?
O2 Mn11 O47 174.1(4) . . ?
O48 Mn11 O47 89.7(4) . . ?
O45 Mn11 O47 81.3(3) . . ?
O12 Mn12 O6 92.9(3) . . ?
O12 Mn12 O42 92.0(4) . . ?
O6 Mn12 O42 173.8(4) . . ?
O12 Mn12 O43 173.9(3) . . ?
O6 Mn12 O43 93.2(3) . . ?
O42 Mn12 O43 81.9(4) . . ?
O12 Mn12 O44 94.5(3) . . ?
O6 Mn12 O44 94.7(3) . . ?
O42 Mn12 O44 88.8(4) . . ?
O43 Mn12 O44 85.4(3) . . ?
O12 Mn12 O41 91.3(4) . . ?
O6 Mn12 O41 93.8(3) . . ?
O42 Mn12 O41 82.3(4) . . ?
O43 Mn12 O41 87.9(4) . . ?
O44 Mn12 O41 169.5(4) . . ?
Mn2 O1 Mn9 134.6(4) . . ?
Mn2 O1 Mn1 94.7(3) . . ?
Mn9 O1 Mn1 127.7(4) . . ?
Mn2 O2 Mn1 96.0(4) . . ?
Mn2 O2 Mn11 132.5(4) . . ?
Mn1 O2 Mn11 122.4(3) . . ?
Mn6 O3 Mn2 94.6(3) . . ?
Mn6 O3 Mn3 95.4(3) . . ?
Mn2 O3 Mn3 100.5(3) . . ?
Mn7 O4 Mn3 95.4(3) . . ?
Mn7 O4 Mn2 96.1(3) . . ?
Mn3 O4 Mn2 101.4(3) . . ?
Mn4 O5 Mn3 96.2(3) . . ?
Mn4 O5 Mn10 123.9(3) . . ?
Mn3 O5 Mn10 133.4(3) . . ?
Mn3 O6 Mn12 133.0(3) . . ?
Mn3 O6 Mn4 95.1(3) . . ?
Mn12 O6 Mn4 128.6(4) . . ?
Mn5 O7 Mn6 95.3(3) . . ?
Mn5 O7 Mn10 123.6(3) . . ?
Mn6 O7 Mn10 131.7(3) . . ?
Mn9 O8 Mn6 134.2(3) . . ?
Mn9 O8 Mn5 130.2(4) . . ?
Mn6 O8 Mn5 95.0(3) . . ?
Mn6 O9 Mn3 96.4(3) . . ?
Mn6 O9 Mn7 100.8(3) . . ?
Mn3 O9 Mn7 94.6(3) . . ?
Mn2 O10 Mn7 96.2(3) . . ?
Mn2 O10 Mn6 94.8(3) . . ?
Mn7 O10 Mn6 100.4(3) . . ?
Mn7 O11 Mn11 134.2(4) . . ?
Mn7 O11 Mn8 95.7(3) . . ?
Mn11 O11 Mn8 122.9(3) . . ?
Mn7 O12 Mn12 134.1(4) . . ?
Mn7 O12 Mn8 96.0(3) . . ?
Mn12 O12 Mn8 128.4(4) . . ?
C1 O13 Mn1 122.5(7) . . ?
C8 O14 Mn1 129.2(8) . . ?
C15 O15 Mn1 131.1(10) . . ?
C22 O16 Mn1 129.7(8) . . ?
C1 O17 Mn2 125.4(7) . . ?
C29 O18 Mn3 123.8(7) . . ?
C29 O19 Mn4 121.1(6) . . ?
C36 O20 Mn4 128.2(6) . . ?
C43 O21 Mn4 133.0(7) . . ?
C50 O22 Mn4 127.2(7) . . ?
C57 O23 Mn5 122.1(7) . . ?
C64 O24 Mn5 128.6(7) . . ?
C71 O25 Mn5 133.9(8) . . ?
C78 O26 Mn5 127.3(7) . . ?
C57 O27 Mn6 124.4(7) . . ?
C85 O28 Mn7 124.2(8) . . ?
C85 O29 Mn8 121.3(8) . . ?
C92 O30 Mn8 127.9(11) . . ?
C99 O31 Mn8 132.1(9) . . ?
C106 O32 Mn8 121.9(9) . . ?
C71 O34 Mn9 130.7(7) . . ?
C8 O35 Mn9 135.9(10) . . ?
C78 O37 Mn10 129.6(7) . . ?
C64 O38 Mn10 132.9(7) . . ?
C36 O39 Mn10 131.1(6) . . ?
C50 O40 Mn10 130.9(7) . . ?
C92 O42 Mn12 129.8(12) . . ?
C43 O43 Mn12 134.0(8) . . ?
C22 O45 Mn11 136.9(8) . . ?
C15 O46 Mn11 133.0(11) . . ?
C99 O47 Mn11 130.3(9) . . ?
C106 O48 Mn11 138.2(9) . . ?
O13 C1 O17 126.1(10) . . ?
O13 C1 C2 115.0(11) . . ?
O17 C1 C2 118.9(11) . . ?
C7 C2 C3 117.1(12) . . ?
C7 C2 C1 123.3(13) . . ?
C3 C2 C1 119.6(11) . . ?
F1 C3 C2 122.2(10) . . ?
F1 C3 C4 116.0(12) . . ?
C2 C3 C4 121.8(13) . . ?
F2 C4 C5 121.1(13) . . ?
F2 C4 C3 119.6(14) . . ?
C5 C4 C3 119.1(14) . . ?
F3 C5 C4 122.2(17) . . ?
F3 C5 C6 117.0(16) . . ?
C4 C5 C6 120.6(14) . . ?
F4 C6 C7 121.5(18) . . ?
F4 C6 C5 120.1(15) . . ?
C7 C6 C5 118.4(16) . . ?
C2 C7 F5 117.8(13) . . ?
C2 C7 C6 122.9(16) . . ?
F5 C7 C6 119.3(15) . . ?
O35 C8 O14 128.6(13) . . ?
O35 C8 C9 130.5(16) . . ?
O14 C8 C9 99.0(12) . . ?
O35 C8 C9A 107.9(14) . . ?
O14 C8 C9A 123.5(11) . . ?
C9 C8 C9A 27.5(8) . . ?
C10 C9 C14 120.0 . . ?
C10 C9 C8 108.9(10) . . ?
C14 C9 C8 129.8(10) . . ?
F6 C10 C9 120.0 . . ?
F6 C10 C11 120.0 . . ?
C9 C10 C11 120.0 . . ?
F7 C11 C10 120.0 . . ?
F7 C11 C12 120.0 . . ?
C10 C11 C12 120.0 . . ?
F8 C12 C13 120.0 . . ?
F8 C12 C11 120.0 . . ?
C13 C12 C11 120.0 . . ?
F9 C13 C12 120.0 . . ?
F9 C13 C14 120.0 . . ?
C12 C13 C14 120.0 . . ?
F10 C14 C13 120.0 . . ?
F10 C14 C9 120.0 . . ?
C13 C14 C9 120.0 . . ?
C10A C9A C14A 120.0 . . ?
C10A C9A C8 118.4(6) . . ?
C14A C9A C8 121.5(6) . . ?
F6B C10A C11A 118.3 . . ?
F6B C10A C9A 121.7 . . ?
C11A C10A C9A 120.0 . . ?
F7B C11A C10A 122.9 . . ?
F7B C11A C12A 117.1 . . ?
C10A C11A C12A 120.0 . . ?
F8B C12A C11A 115.6 . . ?
F8B C12A C13A 124.4 . . ?
C11A C12A C13A 120.0 . . ?
C14A C13A C12A 120.0 . . ?
C14A C13A F9B 113.4 . . ?
C12A C13A F9B 125.3 . . ?
F10B C14A C13A 118.3 . . ?
F10B C14A C9A 121.6 . . ?
C13A C14A C9A 120.0 . . ?
O46 C15 O15 129.1(15) . . ?
O46 C15 C16 103.7(17) . . ?
O15 C15 C16 124.8(15) . . ?
O46 C15 C16A 122.5(17) . . ?
O15 C15 C16A 106.5(16) . . ?
C16 C15 C16A 36.8(8) . . ?
C21 C16 C17 120.0 . . ?
C21 C16 C15 122.1(8) . . ?
C17 C16 C15 117.5(9) . . ?
F11 C17 C18 116.1 . . ?
F11 C17 C16 123.9 . . ?
C18 C17 C16 120.0 . . ?
F12 C18 C17 123.1 . . ?
F12 C18 C19 116.7 . . ?
C17 C18 C19 120.0 . . ?
F13 C19 C20 111.7 . . ?
F13 C19 C18 128.3 . . ?
C20 C19 C18 120.0 . . ?
C21 C20 C19 120.0 . . ?
C21 C20 F14 119.1 . . ?
C19 C20 F14 120.6 . . ?
F15 C21 C16 115.2(9) . . ?
F15 C21 C20 124.2(8) . . ?
C16 C21 C20 120.0 . . ?
C17 F11 F11 94.6(9) . 2_766 ?
C17A C16A C21A 120.0 . . ?
C17A C16A C15 124.7(10) . . ?
C21A C16A C15 115.3(10) . . ?
F11B C17A C18A 115.0 . . ?
F11B C17A C16A 124.9 . . ?
C18A C17A C16A 120.0 . . ?
F12B C18A C19A 116.8 . . ?
F12B C18A C17A 123.1 . . ?
C19A C18A C17A 120.0 . . ?
C18A C19A C20A 120.0 . . ?
C18A C19A F13B 116.5 . . ?
C20A C19A F13B 123.5 . . ?
F14B C20A C19A 110.3 . . ?
F14B C20A C21A 128.4 . . ?
C19A C20A C21A 120.0 . . ?
F15 C21A C16A 121.3(10) . . ?
F15 C21A C20A 118.3(10) . . ?
C16A C21A C20A 120.0 . . ?
O16 C22 O45 125.2(11) . . ?
O16 C22 C23 120.6(13) . . ?
O45 C22 C23 114.2(13) . . ?
C24 C23 C28 113.3(14) . . ?
C24 C23 C22 125.4(15) . . ?
C28 C23 C22 121.3(13) . . ?
C23 C24 F16 117.0(14) . . ?
C23 C24 C25 125.0(19) . . ?
F16 C24 C25 118.0(17) . . ?
C26 C25 F17 121.6(15) . . ?
C26 C25 C24 117.8(17) . . ?
F17 C25 C24 120.7(19) . . ?
C27 C26 C25 121.0(17) . . ?
C27 C26 F18 122(2) . . ?
C25 C26 F18 117.4(18) . . ?
C26 C27 C28 120(2) . . ?
C26 C27 F19 118.9(16) . . ?
C28 C27 F19 121.2(17) . . ?
F20 C28 C27 115.2(17) . . ?
F20 C28 C23 121.7(12) . . ?
C27 C28 C23 122.7(17) . . ?
O19 C29 O18 128.9(9) . . ?
O19 C29 C30 117.6(9) . . ?
O18 C29 C30 113.5(10) . . ?
C31 C30 C35 118.1(9) . . ?
C31 C30 C29 121.9(9) . . ?
C35 C30 C29 119.5(9) . . ?
F21 C31 C30 119.5(9) . . ?
F21 C31 C32 119.1(10) . . ?
C30 C31 C32 121.4(10) . . ?
F22 C32 C33 120.9(10) . . ?
F22 C32 C31 119.8(10) . . ?
C33 C32 C31 119.4(10) . . ?
F23 C33 C32 119.0(10) . . ?
F23 C33 C34 121.1(10) . . ?
C32 C33 C34 119.9(10) . . ?
F24 C34 C35 122.7(10) . . ?
F24 C34 C33 118.0(9) . . ?
C35 C34 C33 119.2(10) . . ?
F25 C35 C34 116.3(9) . . ?
F25 C35 C30 121.8(9) . . ?
C34 C35 C30 121.9(9) . . ?
O20 C36 O39 129.0(9) . . ?
O20 C36 C37 115.9(9) . . ?
O39 C36 C37 115.0(10) . . ?
C38 C37 C42 117.5(12) . . ?
C38 C37 C36 121.8(11) . . ?
C42 C37 C36 120.4(11) . . ?
F26 C38 C37 122.7(10) . . ?
F26 C38 C39 116.1(13) . . ?
C37 C38 C39 121.2(14) . . ?
F27 C39 C40 121.9(15) . . ?
F27 C39 C38 120.2(16) . . ?
C40 C39 C38 117.7(16) . . ?
C41 C40 F28 125.3(19) . . ?
C41 C40 C39 120.8(14) . . ?
F28 C40 C39 113.7(19) . . ?
C40 C41 F29 118.7(15) . . ?
C40 C41 C42 119.7(16) . . ?
F29 C41 C42 121.6(18) . . ?
C41 C42 F30 117.2(14) . . ?
C41 C42 C37 122.9(16) . . ?
F30 C42 C37 119.9(11) . . ?
O43 C43 O21 127.3(11) . . ?
O43 C43 C44 113.7(11) . . ?
O21 C43 C44 119.0(10) . . ?
C49 C44 C45 115.9(13) . . ?
C49 C44 C43 124.7(12) . . ?
C45 C44 C43 119.5(11) . . ?
F31 C45 C44 120.8(12) . . ?
F31 C45 C46 117.7(13) . . ?
C44 C45 C46 121.6(14) . . ?
F32 C46 C47 125.3(16) . . ?
F32 C46 C45 118.3(15) . . ?
C47 C46 C45 116.4(15) . . ?
F33 C47 C48 121.7(16) . . ?
F33 C47 C46 115.7(16) . . ?
C48 C47 C46 122.6(15) . . ?
C49 C48 F34 124.9(16) . . ?
C49 C48 C47 117.9(15) . . ?
F34 C48 C47 117.1(16) . . ?
C48 C49 F35 116.0(13) . . ?
C48 C49 C44 125.6(15) . . ?
F35 C49 C44 118.2(12) . . ?
O40 C50 O22 127.2(10) . . ?
O40 C50 C51 118.0(10) . . ?
O22 C50 C51 114.8(10) . . ?
C56 C51 C52 116.6(10) . . ?
C56 C51 C50 122.3(9) . . ?
C52 C51 C50 121.1(10) . . ?
F36 C52 C53 119.2(10) . . ?
F36 C52 C51 120.4(10) . . ?
C53 C52 C51 120.3(11) . . ?
C52 C53 C54 121.5(11) . . ?
C52 C53 F37 120.1(10) . . ?
C54 C53 F37 118.4(10) . . ?
C55 C54 F38 118.8(11) . . ?
C55 C54 C53 119.9(11) . . ?
F38 C54 C53 121.3(10) . . ?
F39 C55 C54 120.7(11) . . ?
F39 C55 C56 120.3(10) . . ?
C54 C55 C56 119.0(11) . . ?
F40 C56 C51 120.2(9) . . ?
F40 C56 C55 117.1(10) . . ?
C51 C56 C55 122.7(10) . . ?
O23 C57 O27 128.0(10) . . ?
O23 C57 C58 115.8(11) . . ?
O27 C57 C58 116.2(11) . . ?
C63 C58 C59 117.2(11) . . ?
C63 C58 C57 120.7(11) . . ?
C59 C58 C57 122.1(11) . . ?
F41 C59 C60 118.3(13) . . ?
F41 C59 C58 120.7(11) . . ?
C60 C59 C58 121.0(14) . . ?
F42 C60 C59 118.8(15) . . ?
F42 C60 C61 121.9(13) . . ?
C59 C60 C61 119.0(15) . . ?
C62 C61 F43 120.5(17) . . ?
C62 C61 C60 120.2(14) . . ?
F43 C61 C60 119.2(17) . . ?
C61 C62 F44 120.5(14) . . ?
C61 C62 C63 122.8(16) . . ?
F44 C62 C63 116.4(15) . . ?
F45 C63 C62 120.0(13) . . ?
F45 C63 C58 120.4(10) . . ?
C62 C63 C58 119.6(14) . . ?
O38 C64 O24 128.8(10) . . ?
O38 C64 C65 115.3(10) . . ?
O24 C64 C65 115.7(10) . . ?
C66 C65 C70 114.8(12) . . ?
C66 C65 C64 125.4(12) . . ?
C70 C65 C64 119.3(11) . . ?
C65 C66 C67 126.5(14) . . ?
C65 C66 F46 117.0(11) . . ?
C67 C66 F46 114.9(13) . . ?
F47 C67 C66 123.4(17) . . ?
F47 C67 C68 119.1(15) . . ?
C66 C67 C68 116.0(15) . . ?
F48 C68 C67 121.6(18) . . ?
F48 C68 C69 114.3(19) . . ?
C67 C68 C69 123.9(16) . . ?
F49 C69 C70 120.6(17) . . ?
F49 C69 C68 126.7(16) . . ?
C70 C69 C68 112.6(16) . . ?
F50 C70 C65 121.7(12) . . ?
F50 C70 C69 113.6(14) . . ?
C65 C70 C69 124.4(15) . . ?
O25 C71 O34 126.5(10) . . ?
O25 C71 C72 117.2(10) . . ?
O34 C71 C72 116.3(10) . . ?
C73 C72 C77 114.9(9) . . ?
C73 C72 C71 123.4(10) . . ?
C77 C72 C71 121.6(9) . . ?
F51 C73 C74 117.8(10) . . ?
F51 C73 C72 119.8(9) . . ?
C74 C73 C72 122.4(10) . . ?
F52 C74 C73 118.7(10) . . ?
F52 C74 C75 120.7(10) . . ?
C73 C74 C75 120.4(10) . . ?
F53 C75 C76 120.5(10) . . ?
F53 C75 C74 120.4(10) . . ?
C76 C75 C74 119.1(11) . . ?
F54 C76 C77 120.0(10) . . ?
F54 C76 C75 119.3(10) . . ?
C77 C76 C75 120.5(11) . . ?
F55 C77 C76 118.1(10) . . ?
F55 C77 C72 119.3(9) . . ?
C76 C77 C72 122.6(10) . . ?
O37 C78 O26 129.4(10) . . ?
O37 C78 C79 116.4(10) . . ?
O26 C78 C79 114.1(11) . . ?
C80 C79 C84 118.6(11) . . ?
C80 C79 C78 122.3(10) . . ?
C84 C79 C78 118.8(10) . . ?
C79 C80 F56 122.0(11) . . ?
C79 C80 C81 122.3(13) . . ?
F56 C80 C81 115.6(12) . . ?
C82 C81 F57 117.9(14) . . ?
C82 C81 C80 120.9(15) . . ?
F57 C81 C80 121.1(14) . . ?
F58 C82 C81 122.7(16) . . ?
F58 C82 C83 118.8(15) . . ?
C81 C82 C83 118.5(13) . . ?
F59 C83 C84 117.6(13) . . ?
F59 C83 C82 121.1(12) . . ?
C84 C83 C82 121.3(13) . . ?
F60 C84 C83 118.1(11) . . ?
F60 C84 C79 123.5(10) . . ?
C83 C84 C79 118.3(12) . . ?
O29 C85 O28 128.4(11) . . ?
O29 C85 C86 116.9(11) . . ?
O28 C85 C86 114.6(12) . . ?
C87 C86 C91 115.9(11) . . ?
C87 C86 C85 124.0(10) . . ?
C91 C86 C85 119.8(11) . . ?
F61 C87 C88 118.3(11) . . ?
F61 C87 C86 119.4(11) . . ?
C88 C87 C86 122.3(11) . . ?
C87 C88 F62 119.6(11) . . ?
C87 C88 C89 121.4(13) . . ?
F62 C88 C89 118.9(12) . . ?
F63 C89 C88 121.2(13) . . ?
F63 C89 C90 121.3(12) . . ?
C88 C89 C90 117.4(12) . . ?
F64 C90 C91 120.9(12) . . ?
F64 C90 C89 118.3(11) . . ?
C91 C90 C89 120.8(11) . . ?
F65 C91 C90 118.3(11) . . ?
F65 C91 C86 119.6(11) . . ?
C90 C91 C86 122.0(12) . . ?
O42 C92 O30 131.9(17) . . ?
O42 C92 C93 107.7(17) . . ?
O30 C92 C93 118.6(18) . . ?
C94 C93 C98 120.0 . . ?
C94 C93 C92 126(2) . . ?
C98 C93 C92 114(2) . . ?
F66 C94 C95 120(2) . . ?
F66 C94 C93 115(2) . . ?
C95 C94 C93 120.0 . . ?
C96 C95 C94 120.0 . . ?
C96 C95 F67 114(2) . . ?
C94 C95 F67 123(3) . . ?
C95 C96 C97 120.0 . . ?
C95 C96 F68 114(3) . . ?
C97 C96 F68 125(3) . . ?
F69 C97 C98 127(3) . . ?
F69 C97 C96 111(3) . . ?
C98 C97 C96 120.0 . . ?
F70 C98 C97 119(2) . . ?
F70 C98 C93 118(2) . . ?
C97 C98 C93 120.0 . . ?
O47 C99 O31 126.8(13) . . ?
O47 C99 C100 118.0(14) . . ?
O31 C99 C100 115.2(15) . . ?
C101 C100 C105 116.7(13) . . ?
C101 C100 C99 124.0(15) . . ?
C105 C100 C99 119.3(13) . . ?
C100 C101 F71 118.4(12) . . ?
C100 C101 C102 122.9(16) . . ?
F71 C101 C102 118.5(13) . . ?
C103 C102 F72 121.3(14) . . ?
C103 C102 C101 121.0(15) . . ?
F72 C102 C101 117.7(16) . . ?
C102 C103 C104 122.6(14) . . ?
C102 C103 F73 120.8(15) . . ?
C104 C103 F73 116.4(16) . . ?
F74 C104 C103 123.7(14) . . ?
F74 C104 C105 116.5(14) . . ?
C103 C104 C105 119.7(16) . . ?
F75 C105 C104 119.4(15) . . ?
F75 C105 C100 123.2(12) . . ?
C104 C105 C100 116.9(14) . . ?
O48 C106 O32 123.5(14) . . ?
O48 C106 C107 119.4(16) . . ?
O32 C106 C107 117.0(15) . . ?
C108 C107 C112 117.4(16) . . ?
C108 C107 C106 127.1(18) . . ?
C112 C107 C106 115.1(14) . . ?
C107 C108 C109 129(2) . . ?
C107 C108 F76 118.4(16) . . ?
C109 C108 F76 112.7(16) . . ?
F77 C109 C108 127(2) . . ?
F77 C109 C110 119.1(16) . . ?
C108 C109 C110 113.5(17) . . ?
C111 C110 F78 122(2) . . ?
C111 C110 C109 122.5(18) . . ?
F78 C110 C109 115.6(18) . . ?
C110 C111 F79 122.2(18) . . ?
C110 C111 C112 121(2) . . ?
F79 C111 C112 116.7(17) . . ?
F80 C112 C107 127.9(14) . . ?
F80 C112 C111 115.5(17) . . ?
C107 C112 C111 116.4(17) . . ?
C21A F15 C21 44.3(11) . . ?

loop_
_geom_bond_atom_site_label_1
_geom_bond_atom_site_label_2
_geom_bond_distance
_geom_bond_site_symmetry_2
_geom_bond_publ_flag
Mn1 O2 1.874(8) . ?
Mn1 O1 1.915(7) . ?
Mn1 O15 1.933(9) . ?
Mn1 O14 1.958(10) . ?
Mn1 O13 2.184(8) . ?
Mn1 O16 2.207(8) . ?
Mn1 Mn2 2.779(2) . ?
Mn2 O1 1.864(7) . ?
Mn2 O2 1.864(6) . ?
Mn2 O10 1.905(6) . ?
Mn2 O17 1.914(7) . ?
Mn2 O4 1.920(7) . ?
Mn2 O3 1.926(6) . ?
Mn2 Mn6 2.814(2) . ?
Mn2 Mn7 2.840(2) . ?
Mn2 Mn3 2.962(2) . ?
Mn3 O6 1.874(7) . ?
Mn3 O5 1.880(6) . ?
Mn3 O9 1.906(6) . ?
Mn3 O4 1.907(6) . ?
Mn3 O3 1.927(6) . ?
Mn3 O18 1.931(6) . ?
Mn3 Mn4 2.795(2) . ?
Mn3 Mn7 2.813(2) . ?
Mn3 Mn6 2.834(2) . ?
Mn4 O5 1.876(7) . ?
Mn4 O6 1.913(6) . ?
Mn4 O21 1.926(8) . ?
Mn4 O20 1.960(6) . ?
Mn4 O22 2.161(7) . ?
Mn4 O19 2.195(7) . ?
Mn5 O7 1.874(7) . ?
Mn5 O8 1.909(6) . ?
Mn5 O25 1.934(7) . ?
Mn5 O24 1.947(7) . ?
Mn5 O26 2.161(7) . ?
Mn5 O23 2.172(7) . ?
Mn5 Mn6 2.785(2) . ?
Mn6 O8 1.869(7) . ?
Mn6 O7 1.894(6) . ?
Mn6 O9 1.895(7) . ?
Mn6 O3 1.904(6) . ?
Mn6 O10 1.917(6) . ?
Mn6 O27 1.920(7) . ?
Mn6 Mn7 2.941(2) . ?
Mn7 O12 1.850(7) . ?
Mn7 O11 1.868(6) . ?
Mn7 O4 1.898(6) . ?
Mn7 O10 1.909(7) . ?
Mn7 O28 1.920(7) . ?
Mn7 O9 1.922(6) . ?
Mn7 Mn8 2.796(2) . ?
Mn8 O11 1.903(7) . ?
Mn8 O31 1.909(8) . ?
Mn8 O12 1.910(6) . ?
Mn8 O30 1.927(10) . ?
Mn8 O29 2.227(8) . ?
Mn8 O32 2.244(10) . ?
Mn9 O8 1.865(6) . ?
Mn9 O1 1.880(7) . ?
Mn9 O35 1.957(8) . ?
Mn9 O34 1.978(7) . ?
Mn9 O36 2.168(7) . ?
Mn9 O33 2.212(7) . ?
Mn10 O5 1.891(6) . ?
Mn10 O7 1.903(6) . ?
Mn10 O39 1.956(6) . ?
Mn10 O38 1.964(6) . ?
Mn10 O37 2.148(7) . ?
Mn10 O40 2.162(8) . ?
Mn11 O11 1.884(7) . ?
Mn11 O46 1.978(10) . ?
Mn11 O2 1.978(8) . ?
Mn11 O48 2.010(9) . ?
Mn11 O45 2.015(8) . ?
Mn11 O47 2.053(10) . ?
Mn12 O12 1.869(7) . ?
Mn12 O6 1.875(7) . ?
Mn12 O42 1.963(9) . ?
Mn12 O43 1.974(8) . ?
Mn12 O44 2.201(8) . ?
Mn12 O41 2.211(8) . ?
O13 C1 1.269(14) . ?
O14 C8 1.281(17) . ?
O15 C15 1.23(2) . ?
O16 C22 1.234(14) . ?
O17 C1 1.274(14) . ?
O18 C29 1.288(12) . ?
O19 C29 1.249(12) . ?
O20 C36 1.229(11) . ?
O21 C43 1.256(13) . ?
O22 C50 1.258(12) . ?
O23 C57 1.236(12) . ?
O24 C64 1.254(12) . ?
O25 C71 1.238(12) . ?
O26 C78 1.268(13) . ?
O27 C57 1.275(13) . ?
O28 C85 1.265(13) . ?
O29 C85 1.231(14) . ?
O30 C92 1.25(2) . ?
O31 C99 1.267(16) . ?
O32 C106 1.302(17) . ?
O34 C71 1.283(12) . ?
O35 C8 1.221(15) . ?
O37 C78 1.240(13) . ?
O38 C64 1.251(12) . ?
O39 C36 1.266(11) . ?
O40 C50 1.232(12) . ?
O42 C92 1.23(2) . ?
O43 C43 1.245(13) . ?
O45 C22 1.268(14) . ?
O46 C15 1.223(19) . ?
O47 C99 1.240(16) . ?
O48 C106 1.203(17) . ?
C1 C2 1.506(15) . ?
C2 C7 1.348(17) . ?
C2 C3 1.382(15) . ?
C3 F1 1.300(13) . ?
C3 C4 1.394(16) . ?
C4 F2 1.336(15) . ?
C4 C5 1.342(19) . ?
C5 F3 1.341(14) . ?
C5 C6 1.39(2) . ?
C6 F4 1.318(17) . ?
C6 C7 1.377(19) . ?
C7 F5 1.363(16) . ?
C8 C9 1.497(18) . ?
C8 C9A 1.587(16) . ?
C9 C10 1.3897 . ?
C9 C14 1.3901 . ?
C10 F6 1.3301 . ?
C10 C11 1.3898 . ?
C11 F7 1.3301 . ?
C11 C12 1.3902 . ?
C12 F8 1.3299 . ?
C12 C13 1.3900 . ?
C13 F9 1.3297 . ?
C13 C14 1.3901 . ?
C14 F10 1.3301 . ?
C9A C10A 1.3900 . ?
C9A C14A 1.3901 . ?
C10A F6B 1.3347 . ?
C10A C11A 1.3899 . ?
C11A F7B 1.3081 . ?
C11A C12A 1.3900 . ?
C12A F8B 1.3242 . ?
C12A C13A 1.3900 . ?
C13A C14A 1.3899 . ?
C13A F9B 1.8794 . ?
C14A F10B 1.2632 . ?
C15 C16 1.567(18) . ?
C15 C16A 1.637(17) . ?
C16 C21 1.3899 . ?
C16 C17 1.3900 . ?
C17 F11 1.2381 . ?
C17 C18 1.3900 . ?
C18 F12 1.3679 . ?
C18 C19 1.3901 . ?
C19 F13 1.3347 . ?
C19 C20 1.3900 . ?
C20 C21 1.3900 . ?
C20 F14 1.4152 . ?
C21 F15 1.378(17) . ?
F11 F11 1.74(3) 2_766 ?
C16A C17A 1.3900 . ?
C16A C21A 1.3901 . ?
C17A F11B 1.3205 . ?
C17A C18A 1.3900 . ?
C18A F12B 1.3439 . ?
C18A C19A 1.3900 . ?
C19A C20A 1.3900 . ?
C19A F13B 1.4266 . ?
C20A F14B 1.2328 . ?
C20A C21A 1.3901 . ?
C21A F15 1.335(18) . ?
C22 C23 1.474(16) . ?
C23 C24 1.329(19) . ?
C23 C28 1.387(19) . ?
C24 F16 1.349(19) . ?
C24 C25 1.37(2) . ?
C25 C26 1.35(2) . ?
C25 F17 1.359(18) . ?
C26 C27 1.29(2) . ?
C26 F18 1.388(17) . ?
C27 C28 1.370(19) . ?
C27 F19 1.381(19) . ?
C28 F20 1.318(17) . ?
C29 C30 1.522(14) . ?
C30 C31 1.356(14) . ?
C30 C35 1.390(13) . ?
C31 F21 1.334(11) . ?
C31 C32 1.400(15) . ?
C32 F22 1.318(12) . ?
C32 C33 1.370(15) . ?
C33 F23 1.330(12) . ?
C33 C34 1.394(14) . ?
C34 F24 1.316(11) . ?
C34 C35 1.362(13) . ?
C35 F25 1.328(11) . ?
C36 C37 1.552(14) . ?
C37 C38 1.322(16) . ?
C37 C42 1.394(16) . ?
C38 F26 1.319(14) . ?
C38 C39 1.427(18) . ?
C39 F27 1.304(18) . ?
C39 C40 1.40(2) . ?
C40 C41 1.32(2) . ?
C40 F28 1.352(16) . ?
C41 F29 1.317(16) . ?
C41 C42 1.356(18) . ?
C42 F30 1.375(16) . ?
C43 C44 1.499(16) . ?
C44 C49 1.357(16) . ?
C44 C45 1.377(16) . ?
C45 F31 1.358(15) . ?
C45 C46 1.417(19) . ?
C46 F32 1.329(17) . ?
C46 C47 1.37(2) . ?
C47 F33 1.350(15) . ?
C47 C48 1.35(2) . ?
C48 C49 1.327(18) . ?
C48 F34 1.338(16) . ?
C49 F35 1.349(15) . ?
C50 C51 1.523(14) . ?
C51 C56 1.372(14) . ?
C51 C52 1.394(14) . ?
C52 F36 1.349(12) . ?
C52 C53 1.360(14) . ?
C53 C54 1.361(15) . ?
C53 F37 1.378(11) . ?
C54 C55 1.348(15) . ?
C54 F38 1.354(12) . ?
C55 F39 1.346(12) . ?
C55 C56 1.381(14) . ?
C56 F40 1.357(11) . ?
C57 C58 1.515(14) . ?
C58 C63 1.393(16) . ?
C58 C59 1.407(16) . ?
C59 F41 1.329(15) . ?
C59 C60 1.371(17) . ?
C60 F42 1.367(16) . ?
C60 C61 1.39(2) . ?
C61 C62 1.30(2) . ?
C61 F43 1.342(15) . ?
C62 F44 1.373(17) . ?
C62 C63 1.377(17) . ?
C63 F45 1.317(14) . ?
C64 C65 1.507(15) . ?
C65 C66 1.341(16) . ?
C65 C70 1.409(18) . ?
C66 C67 1.366(17) . ?
C66 F46 1.372(14) . ?
C67 F47 1.297(16) . ?
C67 C68 1.38(2) . ?
C68 F48 1.323(18) . ?
C68 C69 1.44(2) . ?
C69 F49 1.315(18) . ?
C69 C70 1.435(19) . ?
C70 F50 1.342(15) . ?
C71 C72 1.479(14) . ?
C72 C73 1.397(14) . ?
C72 C77 1.407(14) . ?
C73 F51 1.336(12) . ?
C73 C74 1.364(14) . ?
C74 F52 1.346(11) . ?
C74 C75 1.371(15) . ?
C75 F53 1.340(12) . ?
C75 C76 1.368(14) . ?
C76 F54 1.326(12) . ?
C76 C77 1.353(14) . ?
C77 F55 1.333(11) . ?
C78 C79 1.559(15) . ?
C79 C80 1.348(15) . ?
C79 C84 1.402(14) . ?
C80 F56 1.351(13) . ?
C80 C81 1.382(17) . ?
C81 C82 1.336(19) . ?
C81 F57 1.344(15) . ?
C82 F58 1.331(14) . ?
C82 C83 1.398(19) . ?
C83 F59 1.376(14) . ?
C83 C84 1.398(16) . ?
C84 F60 1.319(13) . ?
C85 C86 1.513(15) . ?
C86 C87 1.396(16) . ?
C86 C91 1.411(15) . ?
C87 F61 1.326(12) . ?
C87 C88 1.362(16) . ?
C88 F62 1.370(13) . ?
C88 C89 1.381(17) . ?
C89 F63 1.309(14) . ?
C89 C90 1.412(17) . ?
C90 F64 1.325(13) . ?
C90 C91 1.357(16) . ?
C91 F65 1.299(13) . ?
C92 C93 1.65(2) . ?
C93 C94 1.3900 . ?
C93 C98 1.3900 . ?
C94 F66 1.36(2) . ?
C94 C95 1.3900 . ?
C95 C96 1.3900 . ?
C95 F67 1.40(2) . ?
C96 C97 1.3900 . ?
C96 F68 1.41(3) . ?
C97 F69 1.31(2) . ?
C97 C98 1.3900 . ?
C98 F70 1.28(2) . ?
C99 C100 1.490(17) . ?
C100 C101 1.343(16) . ?
C100 C105 1.443(19) . ?
C101 F71 1.347(16) . ?
C101 C102 1.378(18) . ?
C102 C103 1.26(2) . ?
C102 F72 1.340(16) . ?
C103 C104 1.35(2) . ?
C103 F73 1.390(14) . ?
C104 F74 1.339(17) . ?
C104 C105 1.433(18) . ?
C105 F75 1.260(14) . ?
C106 C107 1.533(19) . ?
C107 C108 1.306(19) . ?
C107 C112 1.38(2) . ?
C108 C109 1.37(2) . ?
C108 F76 1.409(19) . ?
C109 F77 1.276(16) . ?
C109 C110 1.41(2) . ?
C110 C111 1.28(2) . ?
C110 F78 1.335(17) . ?
C111 F79 1.35(2) . ?
C111 C112 1.49(2) . ?
C112 F80 1.301(18) . ?
